data_7015414
loop_
_publ_author_name
'Owen, Gareth R.'
'Tsoureas, Nikolaos'
'Hope, Rebecca F.'
'Kuo, Yu-Ying'
'Haddow, Mairi F.'

_publ_section_title
;
 Synthesis and characterisation of group nine transition metal
 complexes containing new mesityl and naphthyl based azaindole
 scorpionate ligands.
;
_journal_issue 22
_journal_name_full 'Dalton transactions (Cambridge, England : 2003)'
_journal_page_first 5906
_journal_page_last 5915
_journal_paper_doi 10.1039/c0dt01576h
_journal_volume 40
_journal_year 2011
_chemical_formula_moiety 'C31 H26 B N4 Rh'
_chemical_formula_sum 'C31 H26 B N4 Rh'
_chemical_formula_weight 568.28
_chemical_name_common Complex_9
_chemical_name_systematic
;
?
;
_space_group_IT_number 2
_symmetry_cell_setting triclinic
_symmetry_space_group_name_Hall '-P 1'
_symmetry_space_group_name_H-M 'P -1'
_atom_sites_solution_hydrogens geom
_atom_sites_solution_primary direct
_atom_sites_solution_secondary difmap
_audit_creation_method SHELXL-97
_cell_angle_alpha 98.628(2)
_cell_angle_beta 92.235(2)
_cell_angle_gamma 101.699(2)
_cell_formula_units_Z 6
_cell_length_a 9.1069(3)
_cell_length_b 19.9356(8)
_cell_length_c 21.0333(8)
_cell_measurement_reflns_used 9898
_cell_measurement_temperature 100(2)
_cell_measurement_theta_max 27.49
_cell_measurement_theta_min 2.29
_cell_volume 3687.5(2)
_computing_cell_refinement 'Bruker Apex II'
_computing_data_collection 'Bruker Apex II'
_computing_data_reduction 'Bruker SAINT'
_computing_molecular_graphics 'Bruker ShelXTL'
_computing_publication_material 'Bruker ShelXTL'
_computing_structure_refinement 'SHELXL-97 (Sheldrick, 2008)'
_computing_structure_solution 'SHELXS-97 (Sheldrick, 2008)'
_diffrn_ambient_temperature 100(2)
_diffrn_measured_fraction_theta_full 0.995
_diffrn_measured_fraction_theta_max 0.995
_diffrn_measurement_device_type 'CCD area detector'
_diffrn_measurement_method 'phi and omega scans'
_diffrn_radiation_monochromator graphite
_diffrn_radiation_source 'fine-focus sealed tube'
_diffrn_radiation_type MoK\a
_diffrn_radiation_wavelength 0.71073
_diffrn_reflns_av_R_equivalents 0.0483
_diffrn_reflns_av_sigmaI/netI 0.0538
_diffrn_reflns_limit_h_max 11
_diffrn_reflns_limit_h_min -11
_diffrn_reflns_limit_k_max 25
_diffrn_reflns_limit_k_min -25
_diffrn_reflns_limit_l_max 27
_diffrn_reflns_limit_l_min -27
_diffrn_reflns_number 60488
_diffrn_reflns_theta_full 27.57
_diffrn_reflns_theta_max 27.57
_diffrn_reflns_theta_min 1.06
_exptl_absorpt_coefficient_mu 0.724
_exptl_absorpt_correction_T_max 0.7456
_exptl_absorpt_correction_T_min 0.6743
_exptl_absorpt_correction_type multi-scan
_exptl_absorpt_process_details 'SADABS V2008/1'
_exptl_crystal_colour yellow
_exptl_crystal_density_diffrn 1.535
_exptl_crystal_density_method 'not measured'
_exptl_crystal_description block
_exptl_crystal_F_000 1740
_exptl_crystal_size_max 0.14
_exptl_crystal_size_mid 0.12
_exptl_crystal_size_min 0.07
_refine_diff_density_max 1.630
_refine_diff_density_min -1.041
_refine_diff_density_rms 0.099
_refine_ls_extinction_method none
_refine_ls_goodness_of_fit_ref 1.154
_refine_ls_hydrogen_treatment constr
_refine_ls_matrix_type full
_refine_ls_number_parameters 1091
_refine_ls_number_reflns 16964
_refine_ls_number_restraints 326
_refine_ls_restrained_S_all 1.143
_refine_ls_R_factor_all 0.0604
_refine_ls_R_factor_gt 0.0457
_refine_ls_shift/su_max 0.001
_refine_ls_shift/su_mean 0.000
_refine_ls_structure_factor_coef Fsqd
_refine_ls_weighting_details 'calc w=1/[\s^2^(Fo^2^)+(0.0000P)^2^+9.2632P] where P=(Fo^2^+2Fc^2^)/3'
_refine_ls_weighting_scheme calc
_refine_ls_wR_factor_gt 0.0838
_refine_ls_wR_factor_ref 0.0880
_reflns_number_gt 13980
_reflns_number_total 16964
_reflns_threshold_expression >2sigma(I)
_cod_data_source_file c0dt01576h.txt
_cod_data_source_block rh19_0m
_cod_original_sg_symbol_Hall -P1
_cod_original_sg_symbol_H-M P-1
_cod_database_code 7015414

loop_
_symmetry_equiv_pos_as_xyz
'x, y, z'
'-x, -y, -z'

loop_
_atom_site_label
_atom_site_type_symbol
_atom_site_fract_x
_atom_site_fract_y
_atom_site_fract_z
_atom_site_U_iso_or_equiv
_atom_site_adp_type
_atom_site_occupancy
_atom_site_symmetry_multiplicity
_atom_site_calc_flag
_atom_site_refinement_flags
_atom_site_disorder_assembly
_atom_site_disorder_group
Rh1 Rh 0.34637(3) 0.220928(14) 0.285848(13) 0.01490(6) Uani 1 1 d . . .
N1 N 0.1299(3) 0.20617(15) 0.14916(14) 0.0153(6) Uani 1 1 d . . .
N2 N 0.1071(3) 0.19042(15) 0.26005(14) 0.0177(6) Uani 1 1 d . . .
N3 N 0.3743(3) 0.16825(14) 0.13058(13) 0.0147(6) Uani 1 1 d . . .
N4 N 0.3734(3) 0.12590(14) 0.23213(14) 0.0151(6) Uani 1 1 d . . .
B1 B 0.3025(4) 0.2323(2) 0.15000(19) 0.0163(8) Uani 1 1 d . . .
H1B H 0.3396 0.2524 0.1956 0.020 Uiso 1 1 calc R . .
C1 C 0.0490(4) 0.18797(18) 0.19982(17) 0.0163(7) Uani 1 1 d . . .
C2 C 0.0261(4) 0.19068(18) 0.09600(17) 0.0184(8) Uani 1 1 d . . .
H2 H 0.0511 0.1965 0.0535 0.022 Uiso 1 1 calc R . .
C3 C -0.1158(4) 0.16610(19) 0.11242(18) 0.0208(8) Uani 1 1 d . . .
H3 H -0.2046 0.1531 0.0843 0.025 Uiso 1 1 calc R . .
C4 C -0.1056(4) 0.16370(17) 0.17893(18) 0.0174(7) Uani 1 1 d . . .
C5 C -0.2047(4) 0.14352(19) 0.22452(19) 0.0235(8) Uani 1 1 d . . .
H5 H -0.3095 0.1281 0.2133 0.028 Uiso 1 1 calc R . .
C6 C -0.1455(4) 0.14671(19) 0.28688(19) 0.0238(8) Uani 1 1 d . . .
H6 H -0.2104 0.1337 0.3192 0.029 Uiso 1 1 calc R . .
C7 C 0.0077(4) 0.1688(2) 0.30231(19) 0.0233(8) Uani 1 1 d . . .
H7 H 0.0448 0.1686 0.3451 0.028 Uiso 1 1 calc R . .
C8 C 0.3910(4) 0.11988(17) 0.16849(16) 0.0150(7) Uani 1 1 d . . .
C9 C 0.4067(4) 0.14179(19) 0.06963(17) 0.0181(7) Uani 1 1 d . . .
H9 H 0.4030 0.1648 0.0334 0.022 Uiso 1 1 calc R . .
C10 C 0.4447(4) 0.07839(19) 0.06733(17) 0.0195(8) Uani 1 1 d . . .
H10 H 0.4728 0.0509 0.0308 0.023 Uiso 1 1 calc R . .
C11 C 0.4333(4) 0.06203(18) 0.13088(17) 0.0168(7) Uani 1 1 d . . .
C12 C 0.4512(4) 0.00682(19) 0.16160(18) 0.0205(8) Uani 1 1 d . . .
H12 H 0.4794 -0.0329 0.1388 0.025 Uiso 1 1 calc R . .
C13 C 0.4267(4) 0.01160(19) 0.22607(19) 0.0217(8) Uani 1 1 d . . .
H13 H 0.4346 -0.0261 0.2479 0.026 Uiso 1 1 calc R . .
C14 C 0.3905(4) 0.07102(18) 0.25986(18) 0.0199(8) Uani 1 1 d . . .
H14 H 0.3771 0.0729 0.3046 0.024 Uiso 1 1 calc R . .
C15 C 0.3504(4) 0.29281(17) 0.10694(16) 0.0146(7) Uani 1 1 d . . .
C16 C 0.2462(4) 0.32666(18) 0.08416(17) 0.0181(7) Uani 1 1 d . . .
H16 H 0.1449 0.3137 0.0947 0.022 Uiso 1 1 calc R . .
C17 C 0.2818(4) 0.37945(19) 0.04611(18) 0.0220(8) Uani 1 1 d . . .
H17 H 0.2053 0.4007 0.0314 0.026 Uiso 1 1 calc R . .
C18 C 0.4254(4) 0.39998(19) 0.03044(18) 0.0228(8) Uani 1 1 d . . .
H18 H 0.4480 0.4342 0.0033 0.027 Uiso 1 1 calc R . .
C19 C 0.5423(4) 0.37063(18) 0.05435(17) 0.0181(7) Uani 1 1 d . . .
C20 C 0.6924(4) 0.3938(2) 0.04093(17) 0.0234(8) Uani 1 1 d . . .
H20 H 0.7157 0.4283 0.0142 0.028 Uiso 1 1 calc R . .
C21 C 0.8053(4) 0.3675(2) 0.06577(19) 0.0247(9) Uani 1 1 d . . .
H21 H 0.9061 0.3830 0.0558 0.030 Uiso 1 1 calc R . .
C22 C 0.7711(4) 0.31737(19) 0.10610(18) 0.0219(8) Uani 1 1 d . . .
H22 H 0.8501 0.3001 0.1244 0.026 Uiso 1 1 calc R . .
C23 C 0.6264(4) 0.29285(18) 0.11962(17) 0.0172(7) Uani 1 1 d . . .
H23 H 0.6067 0.2587 0.1469 0.021 Uiso 1 1 calc R . .
C24 C 0.5038(4) 0.31756(17) 0.09352(16) 0.0144(7) Uani 1 1 d . . .
C25 C 0.4001(5) 0.32912(19) 0.32587(18) 0.0246(9) Uani 1 1 d . . .
H25 H 0.3665 0.3657 0.3048 0.029 Uiso 1 1 calc R . .
C26 C 0.3152(4) 0.2927(2) 0.36794(18) 0.0266(9) Uani 1 1 d . . .
H26 H 0.2141 0.3005 0.3798 0.032 Uiso 1 1 calc R . .
C27 C 0.4279(4) 0.2742(2) 0.41540(17) 0.0248(9) Uani 1 1 d . . .
H27 H 0.3904 0.2611 0.4569 0.030 Uiso 1 1 calc R . .
C28 C 0.4805(4) 0.2189(2) 0.36875(17) 0.0222(8) Uani 1 1 d . . .
H28 H 0.4987 0.1747 0.3815 0.027 Uiso 1 1 calc R . .
C29 C 0.5667(4) 0.2534(2) 0.32411(18) 0.0219(8) Uani 1 1 d . . .
H29 H 0.6532 0.2372 0.3036 0.026 Uiso 1 1 calc R . .
C30 C 0.5642(4) 0.33146(19) 0.34606(18) 0.0221(8) Uani 1 1 d . . .
H30 H 0.6421 0.3665 0.3297 0.027 Uiso 1 1 calc R . .
C31 C 0.5593(4) 0.3367(2) 0.41946(18) 0.0256(9) Uani 1 1 d . . .
H31A H 0.6526 0.3294 0.4406 0.031 Uiso 1 1 calc R . .
H31B H 0.5346 0.3806 0.4402 0.031 Uiso 1 1 calc R . .
Rh2 Rh -0.01032(3) 0.867617(14) 0.141765(13) 0.01403(6) Uani 1 1 d . . .
B2 B 0.1205(5) 0.8661(2) 0.26858(19) 0.0195(9) Uani 1 1 d . . .
H2B H 0.0797 0.8874 0.2334 0.023 Uiso 1 1 calc R . .
N5 N 0.2608(3) 0.84147(15) 0.24315(14) 0.0181(6) Uani 1 1 d . . .
N6 N 0.2013(3) 0.83515(14) 0.12893(14) 0.0156(6) Uani 1 1 d . . .
N7 N -0.0009(3) 0.80100(15) 0.27521(14) 0.0193(7) Uani 1 1 d . . .
N8 N -0.1061(3) 0.76997(15) 0.16531(14) 0.0165(6) Uani 1 1 d . . .
C32 C 0.2879(4) 0.82650(17) 0.17928(17) 0.0151(7) Uani 1 1 d . . .
C33 C 0.3708(4) 0.81898(19) 0.27671(19) 0.0241(9) Uani 1 1 d . . .
H33 H 0.3774 0.8212 0.3222 0.029 Uiso 1 1 calc R . .
C34 C 0.4681(4) 0.79340(19) 0.2373(2) 0.0266(9) Uani 1 1 d . . .
H34 H 0.5539 0.7769 0.2499 0.032 Uiso 1 1 calc R . .
C35 C 0.4159(4) 0.79628(18) 0.17316(19) 0.0202(8) Uani 1 1 d . . .
C36 C 0.4555(4) 0.77493(19) 0.1116(2) 0.0238(8) Uani 1 1 d . . .
H36 H 0.5405 0.7545 0.1052 0.029 Uiso 1 1 calc R . .
C37 C 0.3678(4) 0.78427(18) 0.05971(19) 0.0219(8) Uani 1 1 d . . .
H37 H 0.3921 0.7701 0.0169 0.026 Uiso 1 1 calc R . .
C38 C 0.2440(4) 0.81441(18) 0.07027(17) 0.0194(8) Uani 1 1 d . . .
H38 H 0.1865 0.8206 0.0338 0.023 Uiso 1 1 calc R . .
C39 C -0.0925(4) 0.75827(18) 0.22682(17) 0.0183(8) Uani 1 1 d . . .
C40 C -0.0205(5) 0.7690(2) 0.32910(19) 0.0263(9) Uani 1 1 d . . .
H40 H 0.0301 0.7877 0.3702 0.032 Uiso 1 1 calc R . .
C41 C -0.1215(5) 0.7071(2) 0.31586(19) 0.0274(9) Uani 1 1 d . . .
H41 H -0.1524 0.6760 0.3452 0.033 Uiso 1 1 calc R . .
C42 C -0.1716(4) 0.69828(19) 0.24967(19) 0.0210(8) Uani 1 1 d . . .
C43 C -0.2663(4) 0.6480(2) 0.2061(2) 0.0257(9) Uani 1 1 d . . .
H43 H -0.3216 0.6072 0.2193 0.031 Uiso 1 1 calc R . .
C44 C -0.2786(4) 0.65847(19) 0.1426(2) 0.0253(9) Uani 1 1 d . . .
H44 H -0.3424 0.6245 0.1115 0.030 Uiso 1 1 calc R . .
C45 C -0.1977(4) 0.71870(18) 0.12430(19) 0.0200(8) Uani 1 1 d . . .
H45 H -0.2076 0.7240 0.0803 0.024 Uiso 1 1 calc R . .
C46 C 0.1455(5) 0.92442(19) 0.33215(17) 0.0241(9) Uani 1 1 d . . .
C47 C 0.2814(5) 0.9508(2) 0.36644(18) 0.0302(10) Uani 1 1 d . . .
H47 H 0.3653 0.9315 0.3542 0.036 Uiso 1 1 calc R . .
C48 C 0.3012(6) 1.0057(2) 0.4194(2) 0.0406(12) Uani 1 1 d . . .
H48 H 0.3974 1.0223 0.4419 0.049 Uiso 1 1 calc R . .
C49 C 0.1855(7) 1.0345(2) 0.4384(2) 0.0481(14) Uani 1 1 d . . .
H49 H 0.2009 1.0714 0.4738 0.058 Uiso 1 1 calc R . .
C50 C 0.0414(6) 1.0105(2) 0.40606(19) 0.0371(11) Uani 1 1 d . . .
C51 C -0.0843(7) 1.0392(3) 0.4256(2) 0.0517(15) Uani 1 1 d . . .
H51 H -0.0717 1.0748 0.4620 0.062 Uiso 1 1 calc R . .
C52 C -0.2214(7) 1.0164(3) 0.3933(2) 0.0512(14) Uani 1 1 d . . .
H52 H -0.3033 1.0365 0.4070 0.061 Uiso 1 1 calc R . .
C53 C -0.2426(6) 0.9639(2) 0.3400(2) 0.0428(12) Uani 1 1 d . . .
H53 H -0.3387 0.9484 0.3173 0.051 Uiso 1 1 calc R . .
C54 C -0.1248(5) 0.9341(2) 0.3202(2) 0.0352(11) Uani 1 1 d . . .
H54 H -0.1414 0.8983 0.2837 0.042 Uiso 1 1 calc R . .
C55 C 0.0202(5) 0.9553(2) 0.35230(19) 0.0311(10) Uani 1 1 d . . .
C56 C -0.2112(4) 0.90064(18) 0.13838(17) 0.0176(7) Uani 1 1 d . . .
H56 H -0.3000 0.8810 0.1614 0.021 Uiso 1 1 calc R . .
C57 C -0.1831(4) 0.87108(18) 0.07530(17) 0.0179(7) Uani 1 1 d . . .
H57 H -0.2498 0.8284 0.0503 0.022 Uiso 1 1 calc R . .
C58 C -0.1037(4) 0.93173(18) 0.04340(17) 0.0180(7) Uani 1 1 d . . .
H58 H -0.1018 0.9237 -0.0046 0.022 Uiso 1 1 calc R . .
C59 C 0.0481(4) 0.94795(18) 0.08351(17) 0.0197(8) Uani 1 1 d . . .
H59 H 0.1473 0.9585 0.0644 0.024 Uiso 1 1 calc R . .
C60 C 0.0218(4) 0.97797(18) 0.14519(18) 0.0196(8) Uani 1 1 d . . .
H60 H 0.1000 1.0124 0.1745 0.023 Uiso 1 1 calc R . .
C61 C -0.1469(4) 0.97902(18) 0.14392(17) 0.0199(8) Uani 1 1 d . . .
H61 H -0.1809 1.0105 0.1793 0.024 Uiso 1 1 calc R . .
C62 C -0.1766(4) 0.99068(18) 0.07419(18) 0.0208(8) Uani 1 1 d . . .
H62A H -0.2851 0.9828 0.0610 0.025 Uiso 1 1 calc R . .
H62B H -0.1239 1.0369 0.0663 0.025 Uiso 1 1 calc R . .
Rh3 Rh 0.23719(3) 0.532324(14) 0.226004(13) 0.01262(6) Uani 1 1 d . . .
N9 N 0.4680(3) 0.56795(15) 0.36045(14) 0.0187(6) Uani 1 1 d . A .
N10 N 0.4474(3) 0.50882(14) 0.25038(14) 0.0147(6) Uani 1 1 d . A .
N11 N 0.2028(3) 0.52084(18) 0.38187(14) 0.0241(7) Uani 1 1 d . A .
N12 N 0.1270(3) 0.45362(15) 0.27653(14) 0.0181(6) Uani 1 1 d . A .
B3 B 0.3087(5) 0.5852(2) 0.3633(2) 0.0209(9) Uani 1 1 d . . .
H3B H 0.2750 0.5891 0.3185 0.025 Uiso 1 1 calc R A 1
C63 C 0.5196(4) 0.53130(18) 0.30926(17) 0.0166(7) Uani 1 1 d . . .
C64 C 0.5744(4) 0.5764(2) 0.41162(18) 0.0245(9) Uani 1 1 d . . .
H64 H 0.5654 0.5991 0.4539 0.029 Uiso 1 1 calc R A .
C65 C 0.6932(4) 0.5480(2) 0.39369(18) 0.0283(10) Uani 1 1 d . A .
H65 H 0.7798 0.5479 0.4203 0.034 Uiso 1 1 calc R . .
C66 C 0.6630(4) 0.51846(19) 0.32756(18) 0.0215(8) Uani 1 1 d . A .
C67 C 0.7336(4) 0.48218(19) 0.28124(19) 0.0228(8) Uani 1 1 d . . .
H67 H 0.8305 0.4738 0.2907 0.027 Uiso 1 1 calc R A .
C68 C 0.6604(4) 0.45851(18) 0.22097(19) 0.0212(8) Uani 1 1 d . A .
H68 H 0.7061 0.4330 0.1885 0.025 Uiso 1 1 calc R . .
C69 C 0.5193(4) 0.47214(18) 0.20785(17) 0.0177(7) Uani 1 1 d . . .
H69 H 0.4707 0.4544 0.1662 0.021 Uiso 1 1 calc R A .
C70 C 0.1271(4) 0.4633(2) 0.34114(17) 0.0203(8) Uani 1 1 d . . .
C71 C 0.1782(5) 0.5065(3) 0.44359(19) 0.0406(12) Uani 1 1 d . . .
H71 H 0.2203 0.5371 0.4819 0.049 Uiso 1 1 calc R A .
C72 C 0.0867(5) 0.4434(3) 0.4426(2) 0.0469(14) Uani 1 1 d . A .
H72 H 0.0533 0.4231 0.4790 0.056 Uiso 1 1 calc R . .
C73 C 0.0506(4) 0.4138(2) 0.3772(2) 0.0289(10) Uani 1 1 d . A .
C74 C -0.0342(4) 0.3520(2) 0.3438(2) 0.0333(10) Uani 1 1 d . . .
H74 H -0.0890 0.3179 0.3659 0.040 Uiso 1 1 calc R A .
C75 C -0.0363(5) 0.3416(2) 0.2775(2) 0.0289(9) Uani 1 1 d . A .
H75 H -0.0938 0.3000 0.2531 0.035 Uiso 1 1 calc R . .
C76 C 0.0459(4) 0.39223(19) 0.24616(19) 0.0238(8) Uani 1 1 d . . .
H76 H 0.0446 0.3828 0.2005 0.029 Uiso 1 1 calc R A .
C77A C 0.2736(7) 0.6514(3) 0.4106(3) 0.0163(12) Uani 0.669(5) 1 d PU B 1
C78A C 0.1356(8) 0.6489(4) 0.4367(3) 0.0186(14) Uani 0.669(5) 1 d PU B 1
H78A H 0.0640 0.6061 0.4283 0.022 Uiso 0.669(5) 1 calc PR B 1
C79A C 0.0950(8) 0.7052(3) 0.4749(3) 0.0240(13) Uani 0.669(5) 1 d PU B 1
H79A H -0.0014 0.7003 0.4916 0.029 Uiso 0.669(5) 1 calc PR B 1
C80A C 0.1967(8) 0.7680(4) 0.4879(3) 0.0255(14) Uani 0.669(5) 1 d PU B 1
H80A H 0.1733 0.8055 0.5162 0.031 Uiso 0.669(5) 1 calc PR B 1
C81A C 0.3362(13) 0.7766(8) 0.4590(10) 0.020(2) Uani 0.669(5) 1 d PU B 1
C82A C 0.4347(9) 0.8417(4) 0.4681(4) 0.0241(15) Uani 0.669(5) 1 d PU B 1
H82A H 0.4087 0.8797 0.4948 0.029 Uiso 0.669(5) 1 calc PR B 1
C83A C 0.5658(7) 0.8512(3) 0.4395(3) 0.0256(14) Uani 0.669(5) 1 d PU B 1
H83A H 0.6305 0.8959 0.4459 0.031 Uiso 0.669(5) 1 calc PR B 1
C84A C 0.6069(7) 0.7951(3) 0.4002(3) 0.0226(13) Uani 0.669(5) 1 d PU B 1
H84A H 0.6992 0.8021 0.3801 0.027 Uiso 0.669(5) 1 calc PR B 1
C85A C 0.5145(15) 0.7310(5) 0.3912(8) 0.020(2) Uani 0.669(5) 1 d PU B 1
H85A H 0.5439 0.6937 0.3648 0.024 Uiso 0.669(5) 1 calc PR B 1
C86A C 0.3744(6) 0.7184(3) 0.4204(3) 0.0171(12) Uani 0.669(5) 1 d PU B 1
C77B C 0.3599(14) 0.6700(6) 0.4004(5) 0.013(2) Uani 0.331(5) 1 d PU B 2
C78B C 0.501(3) 0.7117(10) 0.3963(15) 0.018(4) Uani 0.331(5) 1 d PU B 2
H78B H 0.5720 0.6916 0.3724 0.022 Uiso 0.331(5) 1 calc PR B 2
C79B C 0.5441(14) 0.7816(6) 0.4254(6) 0.018(2) Uani 0.331(5) 1 d PU B 2
H79B H 0.6422 0.8076 0.4218 0.022 Uiso 0.331(5) 1 calc PR B 2
C80B C 0.4402(18) 0.8120(7) 0.4597(8) 0.022(3) Uani 0.331(5) 1 d PU B 2
H80B H 0.4671 0.8591 0.4803 0.026 Uiso 0.331(5) 1 calc PR B 2
C81B C 0.295(3) 0.7728(16) 0.464(2) 0.016(3) Uani 0.331(5) 1 d PU B 2
C82B C 0.1874(15) 0.8050(7) 0.4978(6) 0.025(3) Uani 0.331(5) 1 d PU B 2
H82B H 0.2176 0.8515 0.5197 0.030 Uiso 0.331(5) 1 calc PR B 2
C83B C 0.0446(14) 0.7708(6) 0.4995(5) 0.025(3) Uani 0.331(5) 1 d PU B 2
H83B H -0.0236 0.7929 0.5234 0.030 Uiso 0.331(5) 1 calc PR B 2
C84B C -0.0057(15) 0.7021(6) 0.4660(6) 0.023(3) Uani 0.331(5) 1 d PU B 2
H84B H -0.1073 0.6784 0.4660 0.028 Uiso 0.331(5) 1 calc PR B 2
C85B C 0.0974(16) 0.6708(8) 0.4335(8) 0.020(3) Uani 0.331(5) 1 d PU B 2
H85B H 0.0632 0.6249 0.4109 0.024 Uiso 0.331(5) 1 calc PR B 2
C86B C 0.2509(12) 0.7024(5) 0.4314(5) 0.014(2) Uani 0.331(5) 1 d PU B 2
C87 C 0.3102(4) 0.61896(18) 0.18099(17) 0.0186(8) Uani 1 1 d . A .
H87 H 0.4098 0.6516 0.1924 0.022 Uiso 1 1 calc R . .
C88 C 0.2888(4) 0.55846(18) 0.13454(16) 0.0169(7) Uani 1 1 d . A .
H88 H 0.3722 0.5437 0.1103 0.020 Uiso 1 1 calc R . .
C89 C 0.1268(4) 0.54679(19) 0.10460(17) 0.0188(8) Uani 1 1 d . . .
H89 H 0.1008 0.5154 0.0622 0.023 Uiso 1 1 calc R A .
C90 C 0.0443(4) 0.52447(19) 0.16260(16) 0.0180(7) Uani 1 1 d . A .
H90 H -0.0452 0.4852 0.1584 0.022 Uiso 1 1 calc R . .
C91 C 0.0620(4) 0.58442(19) 0.20955(17) 0.0186(8) Uani 1 1 d . A .
H91 H -0.0141 0.5924 0.2413 0.022 Uiso 1 1 calc R . .
C92 C 0.1599(4) 0.64282(19) 0.18015(17) 0.0192(8) Uani 1 1 d . . .
H92 H 0.1613 0.6916 0.2005 0.023 Uiso 1 1 calc R A .
C93 C 0.1056(4) 0.62198(19) 0.10832(17) 0.0215(8) Uani 1 1 d . A .
H93A H 0.1708 0.6485 0.0801 0.026 Uiso 1 1 calc R . .
H93B H -0.0005 0.6247 0.0997 0.026 Uiso 1 1 calc R . .

loop_
_atom_site_aniso_label
_atom_site_aniso_U_11
_atom_site_aniso_U_22
_atom_site_aniso_U_33
_atom_site_aniso_U_23
_atom_site_aniso_U_13
_atom_site_aniso_U_12
Rh1 0.01390(14) 0.01706(14) 0.01420(14) 0.00306(11) -0.00017(10) 0.00418(11)
N1 0.0144(15) 0.0141(15) 0.0174(15) 0.0015(12) -0.0022(12) 0.0041(12)
N2 0.0145(15) 0.0194(16) 0.0202(16) 0.0048(13) 0.0012(12) 0.0044(12)
N3 0.0136(15) 0.0135(15) 0.0165(15) 0.0023(12) -0.0010(11) 0.0021(11)
N4 0.0153(15) 0.0135(15) 0.0172(15) 0.0055(12) -0.0003(12) 0.0026(11)
B1 0.016(2) 0.018(2) 0.0120(19) -0.0018(16) -0.0010(15) 0.0009(16)
C1 0.0125(17) 0.0140(17) 0.0223(19) 0.0028(15) 0.0011(14) 0.0030(13)
C2 0.0210(19) 0.0159(18) 0.0183(18) 0.0013(15) -0.0035(14) 0.0058(15)
C3 0.0188(19) 0.0203(19) 0.0220(19) 0.0010(15) -0.0082(15) 0.0048(15)
C4 0.0130(18) 0.0104(17) 0.028(2) -0.0002(15) -0.0017(14) 0.0037(13)
C5 0.0133(18) 0.021(2) 0.036(2) 0.0033(17) 0.0022(16) 0.0023(15)
C6 0.0176(19) 0.021(2) 0.032(2) 0.0041(17) 0.0079(16) 0.0027(15)
C7 0.023(2) 0.026(2) 0.023(2) 0.0068(16) 0.0025(16) 0.0061(16)
C8 0.0108(17) 0.0139(17) 0.0182(18) 0.0012(14) -0.0029(13) -0.0005(13)
C9 0.0191(19) 0.0216(19) 0.0127(17) 0.0012(14) -0.0011(14) 0.0040(15)
C10 0.0207(19) 0.0201(19) 0.0169(18) -0.0022(15) -0.0008(14) 0.0063(15)
C11 0.0118(17) 0.0145(18) 0.0212(19) -0.0020(14) -0.0040(14) 0.0004(13)
C12 0.0191(19) 0.0138(18) 0.028(2) 0.0030(15) -0.0037(15) 0.0038(14)
C13 0.0173(19) 0.0167(19) 0.032(2) 0.0118(16) -0.0037(16) 0.0020(15)
C14 0.0198(19) 0.0197(19) 0.0201(19) 0.0068(15) -0.0013(15) 0.0018(15)
C15 0.0181(18) 0.0131(17) 0.0119(16) -0.0003(13) -0.0002(13) 0.0032(14)
C16 0.0156(18) 0.0180(19) 0.0200(18) 0.0015(15) -0.0011(14) 0.0040(14)
C17 0.025(2) 0.0188(19) 0.023(2) 0.0024(16) -0.0063(16) 0.0086(16)
C18 0.029(2) 0.020(2) 0.0198(19) 0.0087(16) -0.0014(16) 0.0014(16)
C19 0.023(2) 0.0158(18) 0.0140(17) 0.0008(14) 0.0022(14) 0.0003(15)
C20 0.029(2) 0.021(2) 0.0165(19) 0.0006(15) 0.0066(16) -0.0018(16)
C21 0.020(2) 0.022(2) 0.028(2) -0.0030(17) 0.0077(16) -0.0022(16)
C22 0.022(2) 0.0176(19) 0.024(2) -0.0044(16) -0.0008(15) 0.0059(15)
C23 0.0204(19) 0.0119(17) 0.0178(18) -0.0016(14) 0.0023(14) 0.0030(14)
C24 0.0198(18) 0.0104(16) 0.0112(16) -0.0012(13) 0.0001(13) 0.0014(13)
C25 0.042(2) 0.0129(18) 0.0181(19) -0.0075(15) -0.0097(17) 0.0127(17)
C26 0.024(2) 0.036(2) 0.021(2) -0.0073(17) 0.0017(16) 0.0156(18)
C27 0.029(2) 0.030(2) 0.0124(18) 0.0031(16) -0.0009(15) -0.0004(17)
C28 0.027(2) 0.021(2) 0.0184(19) 0.0046(16) -0.0085(15) 0.0056(16)
C29 0.0098(18) 0.029(2) 0.026(2) 0.0100(17) -0.0049(14) 0.0006(15)
C30 0.021(2) 0.021(2) 0.0211(19) 0.0045(16) -0.0025(15) -0.0039(15)
C31 0.028(2) 0.030(2) 0.0184(19) 0.0007(17) -0.0036(16) 0.0063(17)
Rh2 0.01574(14) 0.01202(14) 0.01493(14) 0.00433(11) -0.00012(10) 0.00296(10)
B2 0.032(2) 0.014(2) 0.014(2) 0.0038(16) 0.0007(17) 0.0060(17)
N5 0.0229(17) 0.0136(15) 0.0162(15) 0.0022(12) -0.0072(12) 0.0019(12)
N6 0.0192(16) 0.0121(15) 0.0158(15) 0.0041(12) -0.0007(12) 0.0030(12)
N7 0.0265(17) 0.0176(16) 0.0153(15) 0.0049(13) 0.0040(13) 0.0059(13)
N8 0.0150(15) 0.0150(15) 0.0202(16) 0.0052(12) 0.0019(12) 0.0029(12)
C32 0.0152(18) 0.0084(16) 0.0193(18) 0.0008(14) -0.0050(14) -0.0011(13)
C33 0.030(2) 0.0162(19) 0.024(2) 0.0046(16) -0.0117(16) 0.0021(16)
C34 0.027(2) 0.019(2) 0.034(2) 0.0028(17) -0.0130(17) 0.0069(16)
C35 0.0142(18) 0.0107(17) 0.033(2) 0.0030(16) -0.0047(15) -0.0017(14)
C36 0.0150(19) 0.018(2) 0.037(2) 0.0048(17) 0.0003(16) 0.0019(15)
C37 0.022(2) 0.0169(19) 0.025(2) 0.0017(16) 0.0085(16) 0.0007(15)
C38 0.024(2) 0.0184(19) 0.0152(18) 0.0026(15) 0.0010(14) 0.0021(15)
C39 0.0203(19) 0.0182(19) 0.0198(19) 0.0074(15) 0.0059(15) 0.0080(15)
C40 0.043(3) 0.024(2) 0.0180(19) 0.0085(16) 0.0091(17) 0.0152(18)
C41 0.040(2) 0.022(2) 0.030(2) 0.0171(18) 0.0169(18) 0.0147(18)
C42 0.0188(19) 0.0185(19) 0.031(2) 0.0123(16) 0.0114(16) 0.0093(15)
C43 0.018(2) 0.018(2) 0.046(3) 0.0140(18) 0.0076(17) 0.0056(15)
C44 0.0150(19) 0.0135(19) 0.047(3) 0.0056(17) -0.0035(17) 0.0020(14)
C45 0.0182(19) 0.0166(19) 0.027(2) 0.0061(16) -0.0010(15) 0.0054(15)
C46 0.045(3) 0.0149(19) 0.0134(18) 0.0042(15) -0.0011(16) 0.0070(17)
C47 0.052(3) 0.018(2) 0.018(2) 0.0039(16) -0.0023(18) 0.0045(19)
C48 0.069(4) 0.023(2) 0.021(2) -0.0027(18) -0.010(2) -0.003(2)
C49 0.096(5) 0.025(2) 0.020(2) -0.0060(19) 0.010(3) 0.012(3)
C50 0.077(4) 0.020(2) 0.016(2) 0.0025(17) 0.005(2) 0.014(2)
C51 0.106(5) 0.031(3) 0.028(3) 0.006(2) 0.029(3) 0.033(3)
C52 0.087(4) 0.045(3) 0.037(3) 0.012(2) 0.020(3) 0.040(3)
C53 0.063(3) 0.042(3) 0.034(3) 0.011(2) 0.013(2) 0.032(3)
C54 0.057(3) 0.032(2) 0.025(2) 0.0086(19) 0.007(2) 0.024(2)
C55 0.062(3) 0.019(2) 0.0161(19) 0.0054(16) 0.0036(19) 0.016(2)
C56 0.0167(18) 0.0166(18) 0.0212(19) 0.0055(15) -0.0005(14) 0.0061(14)
C57 0.0207(19) 0.0149(18) 0.0190(18) 0.0060(15) -0.0020(14) 0.0040(14)
C58 0.0202(19) 0.0158(18) 0.0184(18) 0.0047(15) -0.0014(14) 0.0038(14)
C59 0.026(2) 0.0146(18) 0.0217(19) 0.0115(15) 0.0019(15) 0.0049(15)
C60 0.022(2) 0.0090(17) 0.026(2) 0.0053(15) -0.0067(15) -0.0010(14)
C61 0.027(2) 0.0126(18) 0.0190(19) -0.0006(14) -0.0021(15) 0.0063(15)
C62 0.023(2) 0.0137(18) 0.026(2) 0.0066(15) -0.0046(15) 0.0033(15)
Rh3 0.01399(14) 0.01246(13) 0.01136(13) 0.00197(10) -0.00025(10) 0.00283(10)
N9 0.0221(17) 0.0172(16) 0.0150(15) 0.0041(12) -0.0023(12) -0.0006(13)
N10 0.0139(15) 0.0114(14) 0.0177(15) 0.0022(12) -0.0006(12) 0.0001(11)
N11 0.0203(17) 0.043(2) 0.0132(15) 0.0087(15) 0.0027(12) 0.0120(15)
N12 0.0213(16) 0.0164(16) 0.0196(16) 0.0058(13) 0.0059(12) 0.0083(13)
B3 0.031(2) 0.019(2) 0.015(2) -0.0010(17) -0.0031(17) 0.0127(18)
C63 0.0144(18) 0.0125(17) 0.0215(19) 0.0076(14) -0.0027(14) -0.0034(13)
C64 0.023(2) 0.029(2) 0.0177(19) 0.0100(16) -0.0073(15) -0.0060(16)
C65 0.020(2) 0.040(3) 0.021(2) 0.0151(18) -0.0105(16) -0.0080(18)
C66 0.0182(19) 0.023(2) 0.025(2) 0.0139(16) -0.0035(15) 0.0011(15)
C67 0.0149(19) 0.023(2) 0.034(2) 0.0166(17) 0.0017(16) 0.0029(15)
C68 0.0182(19) 0.0153(18) 0.033(2) 0.0069(16) 0.0054(16) 0.0060(15)
C69 0.0183(19) 0.0127(17) 0.0206(19) 0.0016(14) 0.0012(14) 0.0006(14)
C70 0.0162(18) 0.032(2) 0.0190(19) 0.0120(17) 0.0050(14) 0.0141(16)
C71 0.024(2) 0.087(4) 0.0117(19) 0.012(2) 0.0029(16) 0.010(2)
C72 0.022(2) 0.098(4) 0.026(2) 0.033(3) 0.0070(18) 0.005(2)
C73 0.017(2) 0.049(3) 0.030(2) 0.027(2) 0.0086(16) 0.0120(18)
C74 0.021(2) 0.040(3) 0.048(3) 0.031(2) 0.0091(19) 0.0091(19)
C75 0.027(2) 0.020(2) 0.045(3) 0.0138(19) 0.0121(19) 0.0075(17)
C76 0.030(2) 0.0163(19) 0.028(2) 0.0061(16) 0.0100(17) 0.0073(16)
C77A 0.019(3) 0.017(3) 0.012(3) 0.003(2) -0.001(2) 0.002(2)
C78A 0.017(3) 0.023(4) 0.017(3) 0.003(3) 0.002(2) 0.005(2)
C79A 0.025(4) 0.029(3) 0.021(3) 0.004(3) 0.010(3) 0.012(3)
C80A 0.041(4) 0.024(3) 0.014(3) -0.001(3) 0.001(3) 0.015(3)
C81A 0.032(6) 0.014(4) 0.014(4) 0.001(3) -0.002(5) 0.006(4)
C82A 0.039(4) 0.013(4) 0.018(3) 0.000(3) -0.005(3) 0.004(3)
C83A 0.033(3) 0.015(3) 0.025(3) 0.008(2) -0.011(2) -0.004(2)
C84A 0.025(3) 0.020(3) 0.022(3) 0.010(2) -0.005(3) -0.001(2)
C85A 0.020(4) 0.018(5) 0.021(4) 0.003(4) -0.004(3) 0.004(4)
C86A 0.023(3) 0.015(3) 0.013(3) 0.001(2) -0.004(2) 0.005(2)
C77B 0.018(5) 0.015(6) 0.008(5) 0.003(4) -0.001(4) 0.007(4)
C78B 0.030(7) 0.012(8) 0.011(7) -0.004(8) 0.003(6) 0.006(6)
C79B 0.022(6) 0.014(5) 0.018(6) 0.010(5) -0.005(4) 0.001(4)
C80B 0.032(6) 0.005(6) 0.026(7) -0.005(6) -0.005(5) 0.004(5)
C81B 0.027(8) 0.013(6) 0.005(7) -0.002(5) -0.001(8) 0.002(6)
C82B 0.036(6) 0.016(6) 0.026(7) -0.005(5) 0.000(5) 0.016(5)
C83B 0.032(5) 0.030(6) 0.020(6) 0.004(5) 0.004(5) 0.020(5)
C84B 0.019(6) 0.026(6) 0.027(6) 0.005(5) 0.010(5) 0.005(5)
C85B 0.019(6) 0.014(7) 0.029(7) 0.003(5) 0.004(5) 0.006(4)
C86B 0.019(5) 0.015(5) 0.008(5) -0.002(4) -0.003(4) 0.006(4)
C87 0.0158(18) 0.0168(18) 0.0240(19) 0.0099(15) 0.0020(14) 0.0002(14)
C88 0.0180(18) 0.0191(19) 0.0165(18) 0.0083(15) 0.0040(14) 0.0061(14)
C89 0.022(2) 0.023(2) 0.0116(17) 0.0042(15) -0.0029(14) 0.0055(15)
C90 0.0148(18) 0.024(2) 0.0141(17) 0.0058(15) -0.0049(14) 0.0000(14)
C91 0.0153(18) 0.027(2) 0.0181(18) 0.0058(16) 0.0018(14) 0.0128(15)
C92 0.0209(19) 0.0177(19) 0.0215(19) 0.0053(15) 0.0050(15) 0.0076(15)
C93 0.021(2) 0.025(2) 0.0221(19) 0.0126(16) 0.0024(15) 0.0074(16)

loop_
_atom_type_symbol
_atom_type_description
_atom_type_scat_dispersion_real
_atom_type_scat_dispersion_imag
_atom_type_scat_source
C C 0.0033 0.0016 'International Tables Vol C Tables 4.2.6.8 and 6.1.1.4'
H H 0.0000 0.0000 'International Tables Vol C Tables 4.2.6.8 and 6.1.1.4'
B B 0.0013 0.0007 'International Tables Vol C Tables 4.2.6.8 and 6.1.1.4'
N N 0.0061 0.0033 'International Tables Vol C Tables 4.2.6.8 and 6.1.1.4'
Rh Rh -1.1178 0.9187 'International Tables Vol C Tables 4.2.6.8 and 6.1.1.4'

loop_
_geom_angle_atom_site_label_1
_geom_angle_atom_site_label_2
_geom_angle_atom_site_label_3
_geom_angle
_geom_angle_site_symmetry_1
_geom_angle_site_symmetry_3
_geom_angle_publ_flag
H1B Rh1 C29 106.6 . . ?
H1B Rh1 C28 146.3 . . ?
C29 Rh1 C28 39.69(14) . . ?
H1B Rh1 N4 83.9 . . ?
C29 Rh1 N4 96.35(14) . . ?
C28 Rh1 N4 97.68(13) . . ?
H1B Rh1 C26 117.8 . . ?
C29 Rh1 C26 80.43(16) . . ?
C28 Rh1 C26 66.04(15) . . ?
N4 Rh1 C26 158.16(13) . . ?
H1B Rh1 C25 86.6 . . ?
C29 Rh1 C25 67.59(15) . . ?
C28 Rh1 C25 79.58(14) . . ?
N4 Rh1 C25 158.15(14) . . ?
C26 Rh1 C25 37.85(15) . . ?
H1B Rh1 N2 80.2 . . ?
C29 Rh1 N2 171.68(14) . . ?
C28 Rh1 N2 133.37(13) . . ?
N4 Rh1 N2 89.07(11) . . ?
C26 Rh1 N2 92.20(13) . . ?
C25 Rh1 N2 108.70(13) . . ?
C1 N1 C2 105.3(3) . . ?
C1 N1 B1 127.1(3) . . ?
C2 N1 B1 127.4(3) . . ?
C1 N2 C7 115.6(3) . . ?
C1 N2 Rh1 122.1(2) . . ?
C7 N2 Rh1 122.2(2) . . ?
C8 N3 C9 106.0(3) . . ?
C8 N3 B1 125.8(3) . . ?
C9 N3 B1 127.1(3) . . ?
C8 N4 C14 115.9(3) . . ?
C8 N4 Rh1 120.9(2) . . ?
C14 N4 Rh1 122.8(2) . . ?
N1 B1 N3 108.2(3) . . ?
N1 B1 C15 113.3(3) . . ?
N3 B1 C15 113.4(3) . . ?
N1 B1 H1B 107.2 . . ?
N3 B1 H1B 107.2 . . ?
C15 B1 H1B 107.2 . . ?
N2 C1 N1 125.3(3) . . ?
N2 C1 C4 124.6(3) . . ?
N1 C1 C4 110.0(3) . . ?
C3 C2 N1 111.7(3) . . ?
C3 C2 H2 124.1 . . ?
N1 C2 H2 124.1 . . ?
C2 C3 C4 106.9(3) . . ?
C2 C3 H3 126.5 . . ?
C4 C3 H3 126.5 . . ?
C5 C4 C3 136.2(3) . . ?
C5 C4 C1 117.8(3) . . ?
C3 C4 C1 106.0(3) . . ?
C6 C5 C4 117.7(3) . . ?
C6 C5 H5 121.1 . . ?
C4 C5 H5 121.1 . . ?
C7 C6 C5 120.4(4) . . ?
C7 C6 H6 119.8 . . ?
C5 C6 H6 119.8 . . ?
N2 C7 C6 123.7(4) . . ?
N2 C7 H7 118.1 . . ?
C6 C7 H7 118.1 . . ?
N4 C8 N3 125.5(3) . . ?
N4 C8 C11 124.4(3) . . ?
N3 C8 C11 110.0(3) . . ?
C10 C9 N3 112.2(3) . . ?
C10 C9 H9 123.9 . . ?
N3 C9 H9 123.9 . . ?
C9 C10 C11 106.1(3) . . ?
C9 C10 H10 127.0 . . ?
C11 C10 H10 127.0 . . ?
C12 C11 C10 136.6(3) . . ?
C12 C11 C8 117.7(3) . . ?
C10 C11 C8 105.7(3) . . ?
C13 C12 C11 117.9(3) . . ?
C13 C12 H12 121.1 . . ?
C11 C12 H12 121.1 . . ?
C12 C13 C14 120.9(3) . . ?
C12 C13 H13 119.6 . . ?
C14 C13 H13 119.6 . . ?
N4 C14 C13 123.2(3) . . ?
N4 C14 H14 118.4 . . ?
C13 C14 H14 118.4 . . ?
C16 C15 C24 116.1(3) . . ?
C16 C15 B1 121.3(3) . . ?
C24 C15 B1 122.5(3) . . ?
C15 C16 C17 123.5(3) . . ?
C15 C16 H16 118.2 . . ?
C17 C16 H16 118.2 . . ?
C18 C17 C16 120.1(3) . . ?
C18 C17 H17 119.9 . . ?
C16 C17 H17 119.9 . . ?
C17 C18 C19 120.5(3) . . ?
C17 C18 H18 119.7 . . ?
C19 C18 H18 119.7 . . ?
C20 C19 C18 121.0(3) . . ?
C20 C19 C24 120.6(3) . . ?
C18 C19 C24 118.4(3) . . ?
C21 C20 C19 121.0(4) . . ?
C21 C20 H20 119.5 . . ?
C19 C20 H20 119.5 . . ?
C20 C21 C22 119.4(3) . . ?
C20 C21 H21 120.3 . . ?
C22 C21 H21 120.3 . . ?
C23 C22 C21 121.3(4) . . ?
C23 C22 H22 119.4 . . ?
C21 C22 H22 119.4 . . ?
C22 C23 C24 121.4(3) . . ?
C22 C23 H23 119.3 . . ?
C24 C23 H23 119.3 . . ?
C23 C24 C19 116.2(3) . . ?
C23 C24 C15 122.7(3) . . ?
C19 C24 C15 121.1(3) . . ?
C26 C25 C30 106.0(3) . . ?
C26 C25 Rh1 70.8(2) . . ?
C30 C25 Rh1 95.8(2) . . ?
C26 C25 H25 123.5 . . ?
C30 C25 H25 123.5 . . ?
Rh1 C25 H25 123.5 . . ?
C25 C26 C27 106.4(3) . . ?
C25 C26 Rh1 71.3(2) . . ?
C27 C26 Rh1 97.2(2) . . ?
C25 C26 H26 123.0 . . ?
C27 C26 H26 123.0 . . ?
Rh1 C26 H26 123.0 . . ?
C28 C27 C31 102.2(3) . . ?
C28 C27 C26 97.7(3) . . ?
C31 C27 C26 101.1(3) . . ?
C28 C27 H27 117.5 . . ?
C31 C27 H27 117.5 . . ?
C26 C27 H27 117.5 . . ?
C29 C28 C27 107.2(3) . . ?
C29 C28 Rh1 69.0(2) . . ?
C27 C28 Rh1 99.1(2) . . ?
C29 C28 H28 122.7 . . ?
C27 C28 H28 122.7 . . ?
Rh1 C28 H28 122.7 . . ?
C28 C29 C30 104.0(3) . . ?
C28 C29 Rh1 71.3(2) . . ?
C30 C29 Rh1 97.8(2) . . ?
C28 C29 H29 123.5 . . ?
C30 C29 H29 123.5 . . ?
Rh1 C29 H29 123.5 . . ?
C25 C30 C31 101.2(3) . . ?
C25 C30 C29 98.8(3) . . ?
C31 C30 C29 102.6(3) . . ?
C25 C30 H30 117.1 . . ?
C31 C30 H30 117.1 . . ?
C29 C30 H30 117.1 . . ?
C27 C31 C30 94.1(3) . . ?
C27 C31 H31A 112.9 . . ?
C30 C31 H31A 112.9 . . ?
C27 C31 H31B 112.9 . . ?
C30 C31 H31B 112.9 . . ?
H31A C31 H31B 110.3 . . ?
H2B Rh2 C56 109.4 . . ?
H2B Rh2 C57 149.5 . . ?
C56 Rh2 C57 40.11(14) . . ?
H2B Rh2 N8 83.9 . . ?
C56 Rh2 N8 94.78(13) . . ?
C57 Rh2 N8 96.46(12) . . ?
H2B Rh2 C60 87.5 . . ?
C56 Rh2 C60 67.41(14) . . ?
C57 Rh2 C60 80.09(14) . . ?
N8 Rh2 C60 156.31(13) . . ?
H2B Rh2 C59 117.4 . . ?
C56 Rh2 C59 80.39(14) . . ?
C57 Rh2 C59 66.45(14) . . ?
N8 Rh2 C59 158.64(13) . . ?
C60 Rh2 C59 37.84(14) . . ?
H2B Rh2 N6 79.1 . . ?
C56 Rh2 N6 170.64(12) . . ?
C57 Rh2 N6 131.27(13) . . ?
N8 Rh2 N6 89.82(11) . . ?
C60 Rh2 N6 110.18(12) . . ?
C59 Rh2 N6 92.38(12) . . ?
N5 B2 N7 108.1(3) . . ?
N5 B2 C46 117.4(3) . . ?
N7 B2 C46 112.6(3) . . ?
N5 B2 H2B 106.0 . . ?
N7 B2 H2B 106.0 . . ?
C46 B2 H2B 106.0 . . ?
C32 N5 C33 105.1(3) . . ?
C32 N5 B2 125.4(3) . . ?
C33 N5 B2 128.7(3) . . ?
C38 N6 C32 116.0(3) . . ?
C38 N6 Rh2 121.7(2) . . ?
C32 N6 Rh2 121.8(2) . . ?
C39 N7 C40 106.2(3) . . ?
C39 N7 B2 126.6(3) . . ?
C40 N7 B2 126.5(3) . . ?
C45 N8 C39 115.3(3) . . ?
C45 N8 Rh2 124.1(2) . . ?
C39 N8 Rh2 120.1(2) . . ?
N6 C32 N5 125.5(3) . . ?
N6 C32 C35 124.1(3) . . ?
N5 C32 C35 110.3(3) . . ?
C34 C33 N5 112.5(3) . . ?
C34 C33 H33 123.7 . . ?
N5 C33 H33 123.7 . . ?
C33 C34 C35 106.3(3) . . ?
C33 C34 H34 126.9 . . ?
C35 C34 H34 126.9 . . ?
C36 C35 C32 118.1(3) . . ?
C36 C35 C34 136.1(4) . . ?
C32 C35 C34 105.8(3) . . ?
C37 C36 C35 118.1(4) . . ?
C37 C36 H36 120.9 . . ?
C35 C36 H36 120.9 . . ?
C36 C37 C38 119.9(4) . . ?
C36 C37 H37 120.0 . . ?
C38 C37 H37 120.0 . . ?
N6 C38 C37 123.8(3) . . ?
N6 C38 H38 118.1 . . ?
C37 C38 H38 118.1 . . ?
N8 C39 N7 125.3(3) . . ?
N8 C39 C42 124.4(3) . . ?
N7 C39 C42 110.2(3) . . ?
C41 C40 N7 111.6(4) . . ?
C41 C40 H40 124.2 . . ?
N7 C40 H40 124.2 . . ?
C40 C41 C42 106.7(3) . . ?
C40 C41 H41 126.7 . . ?
C42 C41 H41 126.7 . . ?
C43 C42 C41 136.6(4) . . ?
C43 C42 C39 118.0(3) . . ?
C41 C42 C39 105.3(3) . . ?
C42 C43 C44 118.2(3) . . ?
C42 C43 H43 120.9 . . ?
C44 C43 H43 120.9 . . ?
C43 C44 C45 120.1(4) . . ?
C43 C44 H44 120.0 . . ?
C45 C44 H44 120.0 . . ?
N8 C45 C44 123.9(4) . . ?
N8 C45 H45 118.0 . . ?
C44 C45 H45 118.0 . . ?
C47 C46 C55 117.0(4) . . ?
C47 C46 B2 124.1(4) . . ?
C55 C46 B2 118.7(4) . . ?
C46 C47 C48 122.4(4) . . ?
C46 C47 H47 118.8 . . ?
C48 C47 H47 118.8 . . ?
C49 C48 C47 120.8(5) . . ?
C49 C48 H48 119.6 . . ?
C47 C48 H48 119.6 . . ?
C48 C49 C50 120.6(4) . . ?
C48 C49 H49 119.7 . . ?
C50 C49 H49 119.7 . . ?
C49 C50 C51 122.0(4) . . ?
C49 C50 C55 119.1(4) . . ?
C51 C50 C55 118.9(5) . . ?
C52 C51 C50 121.3(5) . . ?
C52 C51 H51 119.4 . . ?
C50 C51 H51 119.3 . . ?
C51 C52 C53 120.3(5) . . ?
C51 C52 H52 119.9 . . ?
C53 C52 H52 119.9 . . ?
C54 C53 C52 120.2(5) . . ?
C54 C53 H53 119.9 . . ?
C52 C53 H53 119.9 . . ?
C53 C54 C55 122.0(4) . . ?
C53 C54 H54 119.0 . . ?
C55 C54 H54 119.0 . . ?
C54 C55 C50 117.3(4) . . ?
C54 C55 C46 122.7(4) . . ?
C50 C55 C46 120.0(4) . . ?
C57 C56 C61 105.5(3) . . ?
C57 C56 Rh2 70.5(2) . . ?
C61 C56 Rh2 98.4(2) . . ?
C57 C56 H56 123.1 . . ?
C61 C56 H56 123.1 . . ?
Rh2 C56 H56 123.1 . . ?
C56 C57 C58 106.3(3) . . ?
C56 C57 Rh2 69.4(2) . . ?
C58 C57 Rh2 99.3(2) . . ?
C56 C57 H57 122.8 . . ?
C58 C57 H57 122.8 . . ?
Rh2 C57 H57 122.8 . . ?
C57 C58 C62 101.3(3) . . ?
C57 C58 C59 98.0(3) . . ?
C62 C58 C59 101.5(3) . . ?
C57 C58 H58 117.6 . . ?
C62 C58 H58 117.6 . . ?
C59 C58 H58 117.6 . . ?
C60 C59 C58 106.3(3) . . ?
C60 C59 Rh2 70.9(2) . . ?
C58 C59 Rh2 96.2(2) . . ?
C60 C59 H59 123.3 . . ?
C58 C59 H59 123.3 . . ?
Rh2 C59 H59 123.3 . . ?
C59 C60 C61 106.5(3) . . ?
C59 C60 Rh2 71.3(2) . . ?
C61 C60 Rh2 95.1(2) . . ?
C59 C60 H60 123.4 . . ?
C61 C60 H60 123.4 . . ?
Rh2 C60 H60 123.4 . . ?
C56 C61 C60 99.0(3) . . ?
C56 C61 C62 101.4(3) . . ?
C60 C61 C62 100.9(3) . . ?
C56 C61 H61 117.4 . . ?
C60 C61 H61 117.4 . . ?
C62 C61 H61 117.4 . . ?
C58 C62 C61 94.8(3) . . ?
C58 C62 H62A 112.8 . . ?
C61 C62 H62A 112.8 . . ?
C58 C62 H62B 112.8 . . ?
C61 C62 H62B 112.8 . . ?
H62A C62 H62B 110.2 . . ?
H3B Rh3 C87 94.1 . . ?
H3B Rh3 C88 132.6 . . ?
C87 Rh3 C88 39.09(14) . . ?
H3B Rh3 C91 88.3 . . ?
C87 Rh3 C91 67.94(14) . . ?
C88 Rh3 C91 80.47(14) . . ?
H3B Rh3 N10 82.0 . . ?
C87 Rh3 N10 99.98(12) . . ?
C88 Rh3 N10 96.78(12) . . ?
C91 Rh3 N10 164.01(13) . . ?
H3B Rh3 C90 125.0 . . ?
C87 Rh3 C90 80.28(14) . . ?
C88 Rh3 C90 66.26(13) . . ?
C91 Rh3 C90 38.76(14) . . ?
N10 Rh3 C90 152.99(13) . . ?
H3B Rh3 N12 81.9 . . ?
C87 Rh3 N12 168.77(13) . . ?
C88 Rh3 N12 145.43(13) . . ?
C91 Rh3 N12 101.33(13) . . ?
N10 Rh3 N12 89.89(11) . . ?
C90 Rh3 N12 93.39(13) . . ?
C63 N9 C64 106.4(3) . . ?
C63 N9 B3 125.9(3) . . ?
C64 N9 B3 126.9(3) . . ?
C69 N10 C63 115.5(3) . . ?
C69 N10 Rh3 122.4(2) . . ?
C63 N10 Rh3 122.1(2) . . ?
C70 N11 C71 105.5(3) . . ?
C70 N11 B3 127.2(3) . . ?
C71 N11 B3 127.0(4) . . ?
C70 N12 C76 115.1(3) . . ?
C70 N12 Rh3 122.1(3) . . ?
C76 N12 Rh3 122.7(2) . . ?
N11 B3 N9 106.5(3) . . ?
N11 B3 C77A 105.4(4) . . ?
N9 B3 C77A 123.1(4) . . ?
N11 B3 C77B 132.3(5) . . ?
N9 B3 C77B 98.7(5) . . ?
N11 B3 H3B 107.0 . . ?
N9 B3 H3B 107.0 . . ?
C77A B3 H3B 107.0 . . ?
C77B B3 H3B 103.3 . . ?
N10 C63 N9 126.2(3) . . ?
N10 C63 C66 124.2(3) . . ?
N9 C63 C66 109.6(3) . . ?
C65 C64 N9 111.5(4) . . ?
C65 C64 H64 124.3 . . ?
N9 C64 H64 124.3 . . ?
C64 C65 C66 106.9(3) . . ?
C64 C65 H65 126.6 . . ?
C66 C65 H65 126.6 . . ?
C67 C66 C65 136.6(4) . . ?
C67 C66 C63 117.7(3) . . ?
C65 C66 C63 105.6(3) . . ?
C68 C67 C66 118.5(3) . . ?
C68 C67 H67 120.7 . . ?
C66 C67 H67 120.7 . . ?
C67 C68 C69 119.8(4) . . ?
C67 C68 H68 120.1 . . ?
C69 C68 H68 120.1 . . ?
N10 C69 C68 124.2(3) . . ?
N10 C69 H69 117.9 . . ?
C68 C69 H69 117.9 . . ?
N12 C70 N11 125.4(3) . . ?
N12 C70 C73 124.6(4) . . ?
N11 C70 C73 110.0(3) . . ?
C72 C71 N11 111.9(4) . . ?
C72 C71 H71 124.1 . . ?
N11 C71 H71 124.1 . . ?
C71 C72 C73 106.8(4) . . ?
C71 C72 H72 126.6 . . ?
C73 C72 H72 126.6 . . ?
C74 C73 C72 136.0(4) . . ?
C74 C73 C70 118.2(4) . . ?
C72 C73 C70 105.8(4) . . ?
C75 C74 C73 117.8(4) . . ?
C75 C74 H74 121.1 . . ?
C73 C74 H74 121.1 . . ?
C74 C75 C76 120.1(4) . . ?
C74 C75 H75 120.0 . . ?
C76 C75 H75 120.0 . . ?
N12 C76 C75 124.1(4) . . ?
N12 C76 H76 117.9 . . ?
C75 C76 H76 117.9 . . ?
C78A C77A C86A 116.1(6) . . ?
C78A C77A B3 121.3(5) . . ?
C86A C77A B3 122.1(5) . . ?
C77A C78A C79A 124.2(6) . . ?
C77A C78A H78A 117.9 . . ?
C79A C78A H78A 117.9 . . ?
C80A C79A C78A 119.2(6) . . ?
C80A C79A H79A 120.4 . . ?
C78A C79A H79A 120.4 . . ?
C79A C80A C81A 120.2(8) . . ?
C79A C80A H80A 119.9 . . ?
C81A C80A H80A 119.9 . . ?
C82A C81A C80A 120.4(10) . . ?
C82A C81A C86A 120.5(8) . . ?
C80A C81A C86A 119.1(10) . . ?
C83A C82A C81A 121.2(8) . . ?
C83A C82A H82A 119.4 . . ?
C81A C82A H82A 119.4 . . ?
C82A C83A C84A 120.2(6) . . ?
C82A C83A H83A 119.9 . . ?
C84A C83A H83A 119.9 . . ?
C85A C84A C83A 120.0(8) . . ?
C85A C84A H84A 120.0 . . ?
C83A C84A H84A 120.0 . . ?
C84A C85A C86A 121.8(11) . . ?
C84A C85A H85A 119.1 . . ?
C86A C85A H85A 119.1 . . ?
C81A C86A C85A 116.3(7) . . ?
C81A C86A C77A 120.8(6) . . ?
C85A C86A C77A 122.8(7) . . ?
C78B C77B C86B 117.1(14) . . ?
C78B C77B B3 123.1(13) . . ?
C86B C77B B3 119.5(10) . . ?
C77B C78B C79B 124(2) . . ?
C77B C78B H78B 118.0 . . ?
C79B C78B H78B 118.0 . . ?
C80B C79B C78B 118.6(16) . . ?
C80B C79B H79B 120.7 . . ?
C78B C79B H79B 120.7 . . ?
C79B C80B C81B 119.5(16) . . ?
C79B C80B H80B 120.2 . . ?
C81B C80B H80B 120.2 . . ?
C80B C81B C86B 121.1(19) . . ?
C80B C81B C82B 119(2) . . ?
C86B C81B C82B 119.5(17) . . ?
C83B C82B C81B 121.3(16) . . ?
C83B C82B H82B 119.3 . . ?
C81B C82B H82B 119.3 . . ?
C82B C83B C84B 121.0(12) . . ?
C82B C83B H83B 119.5 . . ?
C84B C83B H83B 119.5 . . ?
C85B C84B C83B 117.9(13) . . ?
C85B C84B H84B 121.0 . . ?
C83B C84B H84B 121.0 . . ?
C84B C85B C86B 124.5(13) . . ?
C84B C85B H85B 117.7 . . ?
C86B C85B H85B 117.7 . . ?
C85B C86B C77B 125.2(11) . . ?
C85B C86B C81B 115.6(13) . . ?
C77B C86B C81B 119.1(13) . . ?
C88 C87 C92 105.8(3) . . ?
C88 C87 Rh3 71.09(19) . . ?
C92 C87 Rh3 96.5(2) . . ?
C88 C87 H87 123.3 . . ?
C92 C87 H87 123.3 . . ?
Rh3 C87 H87 123.3 . . ?
C87 C88 C89 106.2(3) . . ?
C87 C88 Rh3 69.82(19) . . ?
C89 C88 Rh3 98.1(2) . . ?
C87 C88 H88 123.1 . . ?
C89 C88 H88 123.1 . . ?
Rh3 C88 H88 123.1 . . ?
C90 C89 C88 98.0(3) . . ?
C90 C89 C93 101.5(3) . . ?
C88 C89 C93 101.5(3) . . ?
C90 C89 H89 117.5 . . ?
C88 C89 H89 117.5 . . ?
C93 C89 H89 117.5 . . ?
C91 C90 C89 106.6(3) . . ?
C91 C90 Rh3 70.17(19) . . ?
C89 C90 Rh3 97.7(2) . . ?
C91 C90 H90 123.0 . . ?
C89 C90 H90 123.0 . . ?
Rh3 C90 H90 123.0 . . ?
C90 C91 C92 105.5(3) . . ?
C90 C91 Rh3 71.1(2) . . ?
C92 C91 Rh3 95.6(2) . . ?
C90 C91 H91 123.6 . . ?
C92 C91 H91 123.6 . . ?
Rh3 C91 H91 123.6 . . ?
C87 C92 C93 101.3(3) . . ?
C87 C92 C91 99.8(3) . . ?
C93 C92 C91 101.4(3) . . ?
C87 C92 H92 117.1 . . ?
C93 C92 H92 117.1 . . ?
C91 C92 H92 117.1 . . ?
C92 C93 C89 94.3(3) . . ?
C92 C93 H93A 112.9 . . ?
C89 C93 H93A 112.9 . . ?
C92 C93 H93B 112.9 . . ?
C89 C93 H93B 112.9 . . ?
H93A C93 H93B 110.3 . . ?

loop_
_geom_bond_atom_site_label_1
_geom_bond_atom_site_label_2
_geom_bond_distance
_geom_bond_site_symmetry_2
_geom_bond_publ_flag
Rh1 H1B 2.0891 . ?
Rh1 C29 2.069(3) . ?
Rh1 C28 2.100(3) . ?
Rh1 N4 2.120(3) . ?
Rh1 C26 2.137(4) . ?
Rh1 C25 2.144(4) . ?
Rh1 N2 2.164(3) . ?
N1 C1 1.370(4) . ?
N1 C2 1.391(4) . ?
N1 B1 1.551(5) . ?
N2 C1 1.344(4) . ?
N2 C7 1.348(5) . ?
N3 C8 1.367(4) . ?
N3 C9 1.377(4) . ?
N3 B1 1.558(5) . ?
N4 C8 1.345(4) . ?
N4 C14 1.347(4) . ?
B1 C15 1.617(5) . ?
B1 H1B 1.0000 . ?
C1 C4 1.422(5) . ?
C2 C3 1.363(5) . ?
C2 H2 0.9500 . ?
C3 C4 1.407(5) . ?
C3 H3 0.9500 . ?
C4 C5 1.390(5) . ?
C5 C6 1.386(5) . ?
C5 H5 0.9500 . ?
C6 C7 1.385(5) . ?
C6 H6 0.9500 . ?
C7 H7 0.9500 . ?
C8 C11 1.427(5) . ?
C9 C10 1.371(5) . ?
C9 H9 0.9500 . ?
C10 C11 1.425(5) . ?
C10 H10 0.9500 . ?
C11 C12 1.390(5) . ?
C12 C13 1.375(5) . ?
C12 H12 0.9500 . ?
C13 C14 1.394(5) . ?
C13 H13 0.9500 . ?
C14 H14 0.9500 . ?
C15 C16 1.382(5) . ?
C15 C24 1.438(5) . ?
C16 C17 1.410(5) . ?
C16 H16 0.9500 . ?
C17 C18 1.357(5) . ?
C17 H17 0.9500 . ?
C18 C19 1.424(5) . ?
C18 H18 0.9500 . ?
C19 C20 1.405(5) . ?
C19 C24 1.433(5) . ?
C20 C21 1.366(5) . ?
C20 H20 0.9500 . ?
C21 C22 1.401(5) . ?
C21 H21 0.9500 . ?
C22 C23 1.366(5) . ?
C22 H22 0.9500 . ?
C23 C24 1.431(5) . ?
C23 H23 0.9500 . ?
C25 C26 1.388(6) . ?
C25 C30 1.527(5) . ?
C25 H25 1.0000 . ?
C26 C27 1.539(5) . ?
C26 H26 1.0000 . ?
C27 C28 1.528(5) . ?
C27 C31 1.532(5) . ?
C27 H27 1.0000 . ?
C28 C29 1.416(5) . ?
C28 H28 1.0000 . ?
C29 C30 1.560(5) . ?
C29 H29 1.0000 . ?
C30 C31 1.535(5) . ?
C30 H30 1.0000 . ?
C31 H31A 0.9900 . ?
C31 H31B 0.9900 . ?
Rh2 H2B 2.0156 . ?
Rh2 C56 2.068(3) . ?
Rh2 C57 2.083(3) . ?
Rh2 N8 2.105(3) . ?
Rh2 C60 2.149(3) . ?
Rh2 C59 2.155(3) . ?
Rh2 N6 2.168(3) . ?
B2 N5 1.545(5) . ?
B2 N7 1.553(5) . ?
B2 C46 1.610(5) . ?
B2 H2B 1.0000 . ?
N5 C32 1.375(4) . ?
N5 C33 1.388(4) . ?
N6 C38 1.340(4) . ?
N6 C32 1.348(4) . ?
N7 C39 1.357(5) . ?
N7 C40 1.382(4) . ?
N8 C45 1.349(5) . ?
N8 C39 1.354(4) . ?
C32 C35 1.418(5) . ?
C33 C34 1.359(6) . ?
C33 H33 0.9500 . ?
C34 C35 1.426(5) . ?
C34 H34 0.9500 . ?
C35 C36 1.386(5) . ?
C36 C37 1.385(5) . ?
C36 H36 0.9500 . ?
C37 C38 1.391(5) . ?
C37 H37 0.9500 . ?
C38 H38 0.9500 . ?
C39 C42 1.425(5) . ?
C40 C41 1.365(6) . ?
C40 H40 0.9500 . ?
C41 C42 1.422(5) . ?
C41 H41 0.9500 . ?
C42 C43 1.379(5) . ?
C43 C44 1.388(6) . ?
C43 H43 0.9500 . ?
C44 C45 1.390(5) . ?
C44 H44 0.9500 . ?
C45 H45 0.9500 . ?
C46 C47 1.371(6) . ?
C46 C55 1.451(6) . ?
C47 C48 1.418(6) . ?
C47 H47 0.9500 . ?
C48 C49 1.345(7) . ?
C48 H48 0.9500 . ?
C49 C50 1.411(7) . ?
C49 H49 0.9500 . ?
C50 C51 1.428(7) . ?
C50 C55 1.431(5) . ?
C51 C52 1.356(8) . ?
C51 H51 0.9500 . ?
C52 C53 1.392(7) . ?
C52 H52 0.9500 . ?
C53 C54 1.376(6) . ?
C53 H53 0.9500 . ?
C54 C55 1.413(6) . ?
C54 H54 0.9500 . ?
C56 C57 1.423(5) . ?
C56 C61 1.539(5) . ?
C56 H56 1.0000 . ?
C57 C58 1.537(5) . ?
C57 H57 1.0000 . ?
C58 C62 1.537(5) . ?
C58 C59 1.540(5) . ?
C58 H58 1.0000 . ?
C59 C60 1.396(5) . ?
C59 H59 1.0000 . ?
C60 C61 1.540(5) . ?
C60 H60 1.0000 . ?
C61 C62 1.541(5) . ?
C61 H61 1.0000 . ?
C62 H62A 0.9900 . ?
C62 H62B 0.9900 . ?
Rh3 H3B 2.0762 . ?
Rh3 C87 2.097(3) . ?
Rh3 C88 2.113(3) . ?
Rh3 C91 2.117(3) . ?
Rh3 N10 2.123(3) . ?
Rh3 C90 2.129(3) . ?
Rh3 N12 2.132(3) . ?
N9 C63 1.362(5) . ?
N9 C64 1.387(4) . ?
N9 B3 1.559(5) . ?
N10 C69 1.344(4) . ?
N10 C63 1.348(4) . ?
N11 C70 1.365(5) . ?
N11 C71 1.388(5) . ?
N11 B3 1.551(5) . ?
N12 C70 1.344(4) . ?
N12 C76 1.347(5) . ?
B3 C77A 1.623(7) . ?
B3 C77B 1.714(13) . ?
B3 H3B 1.0000 . ?
C63 C66 1.430(5) . ?
C64 C65 1.360(6) . ?
C64 H64 0.9500 . ?
C65 C66 1.420(5) . ?
C65 H65 0.9500 . ?
C66 C67 1.383(5) . ?
C67 C68 1.379(5) . ?
C67 H67 0.9500 . ?
C68 C69 1.392(5) . ?
C68 H68 0.9500 . ?
C69 H69 0.9500 . ?
C70 C73 1.422(5) . ?
C71 C72 1.358(7) . ?
C71 H71 0.9500 . ?
C72 C73 1.411(6) . ?
C72 H72 0.9500 . ?
C73 C74 1.385(6) . ?
C74 C75 1.378(6) . ?
C74 H74 0.9500 . ?
C75 C76 1.394(5) . ?
C75 H75 0.9500 . ?
C76 H76 0.9500 . ?
C77A C78A 1.386(9) . ?
C77A C86A 1.439(8) . ?
C78A C79A 1.401(9) . ?
C78A H78A 0.9500 . ?
C79A C80A 1.381(9) . ?
C79A H79A 0.9500 . ?
C80A C81A 1.420(11) . ?
C80A H80A 0.9500 . ?
C81A C82A 1.401(13) . ?
C81A C86A 1.426(14) . ?
C82A C83A 1.348(10) . ?
C82A H82A 0.9500 . ?
C83A C84A 1.411(9) . ?
C83A H83A 0.9500 . ?
C84A C85A 1.363(10) . ?
C84A H84A 0.9500 . ?
C85A C86A 1.430(14) . ?
C85A H85A 0.9500 . ?
C77B C78B 1.39(3) . ?
C77B C86B 1.418(15) . ?
C78B C79B 1.41(2) . ?
C78B H78B 0.9500 . ?
C79B C80B 1.39(2) . ?
C79B H79B 0.9500 . ?
C80B C81B 1.40(2) . ?
C80B H80B 0.9500 . ?
C81B C86B 1.43(3) . ?
C81B C82B 1.44(3) . ?
C82B C83B 1.345(18) . ?
C82B H82B 0.9500 . ?
C83B C84B 1.419(17) . ?
C83B H83B 0.9500 . ?
C84B C85B 1.377(18) . ?
C84B H84B 0.9500 . ?
C85B C86B 1.418(18) . ?
C85B H85B 0.9500 . ?
C87 C88 1.408(5) . ?
C87 C92 1.538(5) . ?
C87 H87 1.0000 . ?
C88 C89 1.540(5) . ?
C88 H88 1.0000 . ?
C89 C90 1.533(5) . ?
C89 C93 1.541(5) . ?
C89 H89 1.0000 . ?
C90 C91 1.409(5) . ?
C90 H90 1.0000 . ?
C91 C92 1.540(5) . ?
C91 H91 1.0000 . ?
C92 C93 1.539(5) . ?
C92 H92 1.0000 . ?
C93 H93A 0.9900 . ?
C93 H93B 0.9900 . ?

loop_
_geom_torsion_atom_site_label_1
_geom_torsion_atom_site_label_2
_geom_torsion_atom_site_label_3
_geom_torsion_atom_site_label_4
_geom_torsion
_geom_torsion_site_symmetry_1
_geom_torsion_site_symmetry_2
_geom_torsion_site_symmetry_3
_geom_torsion_site_symmetry_4
_geom_torsion_publ_flag
H1B Rh1 N2 C1 13.1 . . . . ?
C28 Rh1 N2 C1 -170.6(3) . . . . ?
N4 Rh1 N2 C1 -70.9(3) . . . . ?
C26 Rh1 N2 C1 130.9(3) . . . . ?
C25 Rh1 N2 C1 96.1(3) . . . . ?
H1B Rh1 N2 C7 -170.9 . . . . ?
C28 Rh1 N2 C7 5.4(4) . . . . ?
N4 Rh1 N2 C7 105.1(3) . . . . ?
C26 Rh1 N2 C7 -53.1(3) . . . . ?
C25 Rh1 N2 C7 -87.9(3) . . . . ?
H1B Rh1 N4 C8 6.3 . . . . ?
C29 Rh1 N4 C8 -99.8(3) . . . . ?
C28 Rh1 N4 C8 -139.8(3) . . . . ?
C26 Rh1 N4 C8 -179.9(3) . . . . ?
C25 Rh1 N4 C8 -58.6(5) . . . . ?
N2 Rh1 N4 C8 86.6(3) . . . . ?
H1B Rh1 N4 C14 178.8 . . . . ?
C29 Rh1 N4 C14 72.8(3) . . . . ?
C28 Rh1 N4 C14 32.8(3) . . . . ?
C26 Rh1 N4 C14 -7.3(5) . . . . ?
C25 Rh1 N4 C14 113.9(4) . . . . ?
N2 Rh1 N4 C14 -100.9(3) . . . . ?
C1 N1 B1 N3 91.8(4) . . . . ?
C2 N1 B1 N3 -82.2(4) . . . . ?
C1 N1 B1 C15 -141.5(3) . . . . ?
C2 N1 B1 C15 44.4(5) . . . . ?
C8 N3 B1 N1 -73.8(4) . . . . ?
C9 N3 B1 N1 92.8(4) . . . . ?
C8 N3 B1 C15 159.6(3) . . . . ?
C9 N3 B1 C15 -33.8(5) . . . . ?
C7 N2 C1 N1 -178.7(3) . . . . ?
Rh1 N2 C1 N1 -2.4(5) . . . . ?
C7 N2 C1 C4 -0.9(5) . . . . ?
Rh1 N2 C1 C4 175.3(3) . . . . ?
C2 N1 C1 N2 175.8(3) . . . . ?
B1 N1 C1 N2 0.7(6) . . . . ?
C2 N1 C1 C4 -2.2(4) . . . . ?
B1 N1 C1 C4 -177.3(3) . . . . ?
C1 N1 C2 C3 2.2(4) . . . . ?
B1 N1 C2 C3 177.3(3) . . . . ?
N1 C2 C3 C4 -1.3(4) . . . . ?
C2 C3 C4 C5 -179.0(4) . . . . ?
C2 C3 C4 C1 -0.1(4) . . . . ?
N2 C1 C4 C5 2.6(5) . . . . ?
N1 C1 C4 C5 -179.4(3) . . . . ?
N2 C1 C4 C3 -176.6(3) . . . . ?
N1 C1 C4 C3 1.5(4) . . . . ?
C3 C4 C5 C6 177.1(4) . . . . ?
C1 C4 C5 C6 -1.7(5) . . . . ?
C4 C5 C6 C7 -0.6(6) . . . . ?
C1 N2 C7 C6 -1.5(5) . . . . ?
Rh1 N2 C7 C6 -177.8(3) . . . . ?
C5 C6 C7 N2 2.3(6) . . . . ?
C14 N4 C8 N3 178.0(3) . . . . ?
Rh1 N4 C8 N3 -9.0(5) . . . . ?
C14 N4 C8 C11 -3.5(5) . . . . ?
C9 N3 C8 N4 178.4(3) . . . . ?
B1 N3 C8 N4 -12.7(5) . . . . ?
C9 N3 C8 C11 -0.4(4) . . . . ?
B1 N3 C8 C11 168.6(3) . . . . ?
C8 N3 C9 C10 -0.5(4) . . . . ?
B1 N3 C9 C10 -169.3(3) . . . . ?
N3 C9 C10 C11 1.2(4) . . . . ?
C9 C10 C11 C12 177.9(4) . . . . ?
C9 C10 C11 C8 -1.3(4) . . . . ?
N4 C8 C11 C12 2.9(5) . . . . ?
N3 C8 C11 C12 -178.3(3) . . . . ?
N4 C8 C11 C10 -177.7(3) . . . . ?
N3 C8 C11 C10 1.1(4) . . . . ?
C10 C11 C12 C13 -179.1(4) . . . . ?
C8 C11 C12 C13 0.1(5) . . . . ?
C11 C12 C13 C14 -2.2(5) . . . . ?
C8 N4 C14 C13 1.1(5) . . . . ?
Rh1 N4 C14 C13 -171.8(3) . . . . ?
C12 C13 C14 N4 1.7(6) . . . . ?
N1 B1 C15 C16 13.0(5) . . . . ?
N3 B1 C15 C16 136.8(3) . . . . ?
N1 B1 C15 C24 -171.0(3) . . . . ?
N3 B1 C15 C24 -47.1(4) . . . . ?
C24 C15 C16 C17 4.2(5) . . . . ?
B1 C15 C16 C17 -179.6(3) . . . . ?
C15 C16 C17 C18 -0.6(6) . . . . ?
C16 C17 C18 C19 -2.6(6) . . . . ?
C17 C18 C19 C20 -177.0(3) . . . . ?
C17 C18 C19 C24 1.9(5) . . . . ?
C18 C19 C20 C21 177.6(4) . . . . ?
C24 C19 C20 C21 -1.3(5) . . . . ?
C19 C20 C21 C22 -1.0(6) . . . . ?
C20 C21 C22 C23 1.9(6) . . . . ?
C21 C22 C23 C24 -0.4(5) . . . . ?
C22 C23 C24 C19 -1.9(5) . . . . ?
C22 C23 C24 C15 -179.9(3) . . . . ?
C20 C19 C24 C23 2.7(5) . . . . ?
C18 C19 C24 C23 -176.2(3) . . . . ?
C20 C19 C24 C15 -179.2(3) . . . . ?
C18 C19 C24 C15 1.9(5) . . . . ?
C16 C15 C24 C23 173.2(3) . . . . ?
B1 C15 C24 C23 -3.0(5) . . . . ?
C16 C15 C24 C19 -4.7(5) . . . . ?
B1 C15 C24 C19 179.1(3) . . . . ?
H1B Rh1 C25 C26 146.8 . . . . ?
C29 Rh1 C25 C26 -103.7(3) . . . . ?
C28 Rh1 C25 C26 -64.1(2) . . . . ?
N4 Rh1 C25 C26 -148.8(3) . . . . ?
N2 Rh1 C25 C26 68.3(2) . . . . ?
H1B Rh1 C25 C30 -108.3 . . . . ?
C29 Rh1 C25 C30 1.2(2) . . . . ?
C28 Rh1 C25 C30 40.8(2) . . . . ?
N4 Rh1 C25 C30 -43.8(4) . . . . ?
C26 Rh1 C25 C30 105.0(3) . . . . ?
N2 Rh1 C25 C30 173.3(2) . . . . ?
C30 C25 C26 C27 1.5(4) . . . . ?
Rh1 C25 C26 C27 92.1(3) . . . . ?
C30 C25 C26 Rh1 -90.7(3) . . . . ?
H1B Rh1 C26 C25 -38.2 . . . . ?
C29 Rh1 C26 C25 65.6(2) . . . . ?
C28 Rh1 C26 C25 104.4(3) . . . . ?
N4 Rh1 C26 C25 148.8(3) . . . . ?
N2 Rh1 C26 C25 -118.3(2) . . . . ?
H1B Rh1 C26 C27 -143.1 . . . . ?
C29 Rh1 C26 C27 -39.4(2) . . . . ?
C28 Rh1 C26 C27 -0.5(2) . . . . ?
N4 Rh1 C26 C27 43.8(5) . . . . ?
C25 Rh1 C26 C27 -105.0(3) . . . . ?
N2 Rh1 C26 C27 136.8(2) . . . . ?
C25 C26 C27 C28 -71.9(4) . . . . ?
Rh1 C26 C27 C28 0.7(3) . . . . ?
C25 C26 C27 C31 32.2(4) . . . . ?
Rh1 C26 C27 C31 104.8(3) . . . . ?
C31 C27 C28 C29 -33.1(4) . . . . ?
C26 C27 C28 C29 70.0(4) . . . . ?
C31 C27 C28 Rh1 -103.8(3) . . . . ?
C26 C27 C28 Rh1 -0.7(3) . . . . ?
H1B Rh1 C28 C29 0.1 . . . . ?
N4 Rh1 C28 C29 90.7(2) . . . . ?
C26 Rh1 C28 C29 -104.5(3) . . . . ?
C25 Rh1 C28 C29 -67.3(2) . . . . ?
N2 Rh1 C28 C29 -173.3(2) . . . . ?
H1B Rh1 C28 C27 105.2 . . . . ?
C29 Rh1 C28 C27 105.1(3) . . . . ?
N4 Rh1 C28 C27 -164.2(2) . . . . ?
C26 Rh1 C28 C27 0.5(2) . . . . ?
C25 Rh1 C28 C27 37.7(2) . . . . ?
N2 Rh1 C28 C27 -68.2(3) . . . . ?
C27 C28 C29 C30 0.3(4) . . . . ?
Rh1 C28 C29 C30 93.6(2) . . . . ?
C27 C28 C29 Rh1 -93.3(3) . . . . ?
H1B Rh1 C29 C28 -179.9 . . . . ?
N4 Rh1 C29 C28 -94.4(2) . . . . ?
C26 Rh1 C29 C28 63.8(2) . . . . ?
C25 Rh1 C29 C28 101.0(3) . . . . ?
H1B Rh1 C29 C30 77.9 . . . . ?
C28 Rh1 C29 C30 -102.2(3) . . . . ?
N4 Rh1 C29 C30 163.4(2) . . . . ?
C26 Rh1 C29 C30 -38.4(2) . . . . ?
C25 Rh1 C29 C30 -1.2(2) . . . . ?
C26 C25 C30 C31 -34.7(4) . . . . ?
Rh1 C25 C30 C31 -106.4(3) . . . . ?
C26 C25 C30 C29 70.2(3) . . . . ?
Rh1 C25 C30 C29 -1.5(3) . . . . ?
C28 C29 C30 C25 -71.0(3) . . . . ?
Rh1 C29 C30 C25 1.6(3) . . . . ?
C28 C29 C30 C31 32.7(4) . . . . ?
Rh1 C29 C30 C31 105.3(3) . . . . ?
C28 C27 C31 C30 50.1(3) . . . . ?
C26 C27 C31 C30 -50.4(3) . . . . ?
C25 C30 C31 C27 51.6(3) . . . . ?
C29 C30 C31 C27 -50.2(3) . . . . ?
N7 B2 N5 C32 90.2(4) . . . . ?
C46 B2 N5 C32 -141.2(3) . . . . ?
N7 B2 N5 C33 -78.2(4) . . . . ?
C46 B2 N5 C33 50.5(5) . . . . ?
H2B Rh2 N6 C38 -175.4 . . . . ?
C57 Rh2 N6 C38 2.3(3) . . . . ?
N8 Rh2 N6 C38 100.8(3) . . . . ?
C60 Rh2 N6 C38 -92.2(3) . . . . ?
C59 Rh2 N6 C38 -58.0(3) . . . . ?
H2B Rh2 N6 C32 13.0 . . . . ?
C57 Rh2 N6 C32 -169.3(2) . . . . ?
N8 Rh2 N6 C32 -70.9(3) . . . . ?
C60 Rh2 N6 C32 96.2(3) . . . . ?
C59 Rh2 N6 C32 130.4(3) . . . . ?
C46 B2 N7 C39 150.0(3) . . . . ?
N5 B2 N7 C40 90.2(4) . . . . ?
C46 B2 N7 C40 -41.1(5) . . . . ?
H2B Rh2 N8 C45 179.1 . . . . ?
C56 Rh2 N8 C45 70.0(3) . . . . ?
C57 Rh2 N8 C45 29.7(3) . . . . ?
C60 Rh2 N8 C45 109.8(4) . . . . ?
C59 Rh2 N8 C45 -5.8(5) . . . . ?
N6 Rh2 N8 C45 -101.9(3) . . . . ?
H2B Rh2 N8 C39 7.2 . . . . ?
C56 Rh2 N8 C39 -101.9(3) . . . . ?
C57 Rh2 N8 C39 -142.2(3) . . . . ?
C60 Rh2 N8 C39 -62.1(4) . . . . ?
C59 Rh2 N8 C39 -177.6(3) . . . . ?
N6 Rh2 N8 C39 86.3(3) . . . . ?
C38 N6 C32 N5 -177.1(3) . . . . ?
Rh2 N6 C32 N5 -5.0(5) . . . . ?
C38 N6 C32 C35 -1.3(5) . . . . ?
Rh2 N6 C32 C35 170.8(2) . . . . ?
C33 N5 C32 N6 175.1(3) . . . . ?
B2 N5 C32 N6 4.5(5) . . . . ?
C33 N5 C32 C35 -1.3(4) . . . . ?
B2 N5 C32 C35 -171.9(3) . . . . ?
C32 N5 C33 C34 2.4(4) . . . . ?
B2 N5 C33 C34 172.6(3) . . . . ?
N5 C33 C34 C35 -2.6(4) . . . . ?
N6 C32 C35 C36 0.7(5) . . . . ?
N5 C32 C35 C36 177.1(3) . . . . ?
N6 C32 C35 C34 -176.6(3) . . . . ?
N5 C32 C35 C34 -0.2(4) . . . . ?
C33 C34 C35 C36 -174.9(4) . . . . ?
C33 C34 C35 C32 1.7(4) . . . . ?
C32 C35 C36 C37 -0.1(5) . . . . ?
C34 C35 C36 C37 176.2(4) . . . . ?
C35 C36 C37 C38 0.0(5) . . . . ?
C32 N6 C38 C37 1.2(5) . . . . ?
Rh2 N6 C38 C37 -170.9(3) . . . . ?
C36 C37 C38 N6 -0.7(6) . . . . ?
C45 N8 C39 N7 176.5(3) . . . . ?
Rh2 N8 C39 N7 -10.9(5) . . . . ?
C45 N8 C39 C42 -2.6(5) . . . . ?
Rh2 N8 C39 C42 170.0(3) . . . . ?
C40 N7 C39 N8 -179.2(3) . . . . ?
B2 N7 C39 N8 -8.5(6) . . . . ?
C40 N7 C39 C42 0.0(4) . . . . ?
B2 N7 C39 C42 170.7(3) . . . . ?
C39 N7 C40 C41 0.2(4) . . . . ?
B2 N7 C40 C41 -170.5(3) . . . . ?
N7 C40 C41 C42 -0.3(5) . . . . ?
C40 C41 C42 C43 177.3(4) . . . . ?
C40 C41 C42 C39 0.3(4) . . . . ?
N8 C39 C42 C43 1.3(5) . . . . ?
N7 C39 C42 C43 -177.8(3) . . . . ?
N8 C39 C42 C41 179.0(3) . . . . ?
N7 C39 C42 C41 -0.2(4) . . . . ?
C41 C42 C43 C44 -176.5(4) . . . . ?
C39 C42 C43 C44 0.3(5) . . . . ?
C42 C43 C44 C45 -0.5(5) . . . . ?
C39 N8 C45 C44 2.3(5) . . . . ?
Rh2 N8 C45 C44 -169.9(3) . . . . ?
C43 C44 C45 N8 -0.8(6) . . . . ?
N5 B2 C46 C47 -3.2(5) . . . . ?
N7 B2 C46 C47 123.3(4) . . . . ?
N5 B2 C46 C55 171.9(3) . . . . ?
N7 B2 C46 C55 -61.6(4) . . . . ?
C55 C46 C47 C48 0.1(6) . . . . ?
B2 C46 C47 C48 175.3(4) . . . . ?
C46 C47 C48 C49 -0.1(6) . . . . ?
C47 C48 C49 C50 0.4(7) . . . . ?
C48 C49 C50 C51 178.9(4) . . . . ?
C48 C49 C50 C55 -0.7(7) . . . . ?
C49 C50 C51 C52 178.6(5) . . . . ?
C55 C50 C51 C52 -1.8(7) . . . . ?
C50 C51 C52 C53 0.4(7) . . . . ?
C51 C52 C53 C54 0.5(7) . . . . ?
C52 C53 C54 C55 0.0(7) . . . . ?
C53 C54 C55 C50 -1.4(6) . . . . ?
C53 C54 C55 C46 179.8(4) . . . . ?
C49 C50 C55 C54 -178.2(4) . . . . ?
C51 C50 C55 C54 2.2(6) . . . . ?
C49 C50 C55 C46 0.6(6) . . . . ?
C51 C50 C55 C46 -178.9(4) . . . . ?
C47 C46 C55 C54 178.4(4) . . . . ?
B2 C46 C55 C54 2.9(6) . . . . ?
C47 C46 C55 C50 -0.3(5) . . . . ?
B2 C46 C55 C50 -175.9(3) . . . . ?
H2B Rh2 C56 C57 -179.6 . . . . ?
N8 Rh2 C56 C57 -94.4(2) . . . . ?
C60 Rh2 C56 C57 101.8(2) . . . . ?
C59 Rh2 C56 C57 64.7(2) . . . . ?
H2B Rh2 C56 C61 76.9 . . . . ?
C57 Rh2 C56 C61 -103.6(3) . . . . ?
N8 Rh2 C56 C61 162.1(2) . . . . ?
C60 Rh2 C56 C61 -1.8(2) . . . . ?
C59 Rh2 C56 C61 -38.9(2) . . . . ?
C61 C56 C57 C58 -0.4(4) . . . . ?
Rh2 C56 C57 C58 -94.0(2) . . . . ?
C61 C56 C57 Rh2 93.6(2) . . . . ?
H2B Rh2 C57 C56 0.8 . . . . ?
N8 Rh2 C57 C56 89.8(2) . . . . ?
C60 Rh2 C57 C56 -66.6(2) . . . . ?
C59 Rh2 C57 C56 -103.6(2) . . . . ?
N6 Rh2 C57 C56 -174.78(18) . . . . ?
H2B Rh2 C57 C58 104.8 . . . . ?
C56 Rh2 C57 C58 104.0(3) . . . . ?
N8 Rh2 C57 C58 -166.3(2) . . . . ?
C60 Rh2 C57 C58 37.4(2) . . . . ?
C59 Rh2 C57 C58 0.4(2) . . . . ?
N6 Rh2 C57 C58 -70.8(3) . . . . ?
C56 C57 C58 C62 -32.8(3) . . . . ?
Rh2 C57 C58 C62 -104.0(2) . . . . ?
C56 C57 C58 C59 70.6(3) . . . . ?
Rh2 C57 C58 C59 -0.5(3) . . . . ?
C57 C58 C59 C60 -71.4(3) . . . . ?
C62 C58 C59 C60 31.9(3) . . . . ?
C57 C58 C59 Rh2 0.5(3) . . . . ?
C62 C58 C59 Rh2 103.8(2) . . . . ?
H2B Rh2 C59 C60 -41.7 . . . . ?
C56 Rh2 C59 C60 65.4(2) . . . . ?
C57 Rh2 C59 C60 104.8(2) . . . . ?
N8 Rh2 C59 C60 143.8(3) . . . . ?
N6 Rh2 C59 C60 -120.6(2) . . . . ?
H2B Rh2 C59 C58 -146.8 . . . . ?
C56 Rh2 C59 C58 -39.8(2) . . . . ?
C57 Rh2 C59 C58 -0.4(2) . . . . ?
N8 Rh2 C59 C58 38.6(5) . . . . ?
C60 Rh2 C59 C58 -105.2(3) . . . . ?
N6 Rh2 C59 C58 134.2(2) . . . . ?
C58 C59 C60 C61 1.2(4) . . . . ?
Rh2 C59 C60 C61 -89.8(2) . . . . ?
C58 C59 C60 Rh2 91.0(2) . . . . ?
H2B Rh2 C60 C59 143.8 . . . . ?
C56 Rh2 C60 C59 -103.9(2) . . . . ?
C57 Rh2 C60 C59 -64.1(2) . . . . ?
N8 Rh2 C60 C59 -147.6(3) . . . . ?
N6 Rh2 C60 C59 66.4(2) . . . . ?
H2B Rh2 C60 C61 -110.5 . . . . ?
C56 Rh2 C60 C61 1.7(2) . . . . ?
C57 Rh2 C60 C61 41.5(2) . . . . ?
N8 Rh2 C60 C61 -41.9(4) . . . . ?
C59 Rh2 C60 C61 105.7(3) . . . . ?
N6 Rh2 C60 C61 172.03(19) . . . . ?
C57 C56 C61 C60 -69.7(3) . . . . ?
Rh2 C56 C61 C60 2.3(3) . . . . ?
C57 C56 C61 C62 33.5(4) . . . . ?
Rh2 C56 C61 C62 105.5(2) . . . . ?
C59 C60 C61 C56 69.8(3) . . . . ?
Rh2 C60 C61 C56 -2.2(3) . . . . ?
C59 C60 C61 C62 -33.7(3) . . . . ?
Rh2 C60 C61 C62 -105.7(2) . . . . ?
C57 C58 C62 C61 50.8(3) . . . . ?
C59 C58 C62 C61 -49.9(3) . . . . ?
C56 C61 C62 C58 -51.2(3) . . . . ?
C60 C61 C62 C58 50.5(3) . . . . ?
H3B Rh3 N10 C69 -174.8 . . . . ?
C87 Rh3 N10 C69 -82.0(3) . . . . ?
C88 Rh3 N10 C69 -42.6(3) . . . . ?
C91 Rh3 N10 C69 -121.7(5) . . . . ?
C90 Rh3 N10 C69 6.1(4) . . . . ?
N12 Rh3 N10 C69 103.4(3) . . . . ?
H3B Rh3 N10 C63 3.5 . . . . ?
C87 Rh3 N10 C63 96.3(3) . . . . ?
C88 Rh3 N10 C63 135.7(3) . . . . ?
C91 Rh3 N10 C63 56.6(6) . . . . ?
C90 Rh3 N10 C63 -175.6(3) . . . . ?
N12 Rh3 N10 C63 -78.3(3) . . . . ?
H3B Rh3 N12 C70 -4.1 . . . . ?
C87 Rh3 N12 C70 -73.8(8) . . . . ?
C88 Rh3 N12 C70 179.7(3) . . . . ?
C91 Rh3 N12 C70 -90.7(3) . . . . ?
N10 Rh3 N12 C70 77.8(3) . . . . ?
C90 Rh3 N12 C70 -129.0(3) . . . . ?
H3B Rh3 N12 C76 172.3 . . . . ?
C87 Rh3 N12 C76 102.6(7) . . . . ?
C88 Rh3 N12 C76 -3.9(4) . . . . ?
C91 Rh3 N12 C76 85.7(3) . . . . ?
N10 Rh3 N12 C76 -105.8(3) . . . . ?
C90 Rh3 N12 C76 47.4(3) . . . . ?
C70 N11 B3 N9 -86.7(4) . . . . ?
C71 N11 B3 N9 85.7(4) . . . . ?
C70 N11 B3 C77A 141.0(4) . . . . ?
C71 N11 B3 C77A -46.5(5) . . . . ?
C70 N11 B3 C77B 154.4(6) . . . . ?
C71 N11 B3 C77B -33.1(8) . . . . ?
C63 N9 B3 N11 83.6(4) . . . . ?
C64 N9 B3 N11 -85.0(4) . . . . ?
C63 N9 B3 C77A -154.9(4) . . . . ?
C64 N9 B3 C77A 36.6(6) . . . . ?
C63 N9 B3 C77B -137.4(5) . . . . ?
C64 N9 B3 C77B 54.1(5) . . . . ?
C69 N10 C63 N9 -178.5(3) . . . . ?
Rh3 N10 C63 N9 3.1(5) . . . . ?
C69 N10 C63 C66 0.1(5) . . . . ?
Rh3 N10 C63 C66 -178.3(3) . . . . ?
C64 N9 C63 N10 176.7(3) . . . . ?
B3 N9 C63 N10 6.2(5) . . . . ?
C64 N9 C63 C66 -2.1(4) . . . . ?
B3 N9 C63 C66 -172.5(3) . . . . ?
C63 N9 C64 C65 1.8(4) . . . . ?
B3 N9 C64 C65 172.1(3) . . . . ?
N9 C64 C65 C66 -0.8(4) . . . . ?
C64 C65 C66 C67 -179.1(4) . . . . ?
C64 C65 C66 C63 -0.5(4) . . . . ?
N10 C63 C66 C67 1.8(5) . . . . ?
N9 C63 C66 C67 -179.4(3) . . . . ?
N10 C63 C66 C65 -177.2(3) . . . . ?
N9 C63 C66 C65 1.6(4) . . . . ?
C65 C66 C67 C68 176.4(4) . . . . ?
C63 C66 C67 C68 -2.1(5) . . . . ?
C66 C67 C68 C69 0.8(5) . . . . ?
C63 N10 C69 C68 -1.6(5) . . . . ?
Rh3 N10 C69 C68 176.8(3) . . . . ?
C67 C68 C69 N10 1.2(5) . . . . ?
C76 N12 C70 N11 179.0(3) . . . . ?
Rh3 N12 C70 N11 -4.4(5) . . . . ?
C76 N12 C70 C73 0.7(5) . . . . ?
Rh3 N12 C70 C73 177.4(3) . . . . ?
C71 N11 C70 N12 -176.5(3) . . . . ?
B3 N11 C70 N12 -2.7(6) . . . . ?
C71 N11 C70 C73 2.0(4) . . . . ?
B3 N11 C70 C73 175.8(3) . . . . ?
C70 N11 C71 C72 -1.9(5) . . . . ?
B3 N11 C71 C72 -175.7(4) . . . . ?
N11 C71 C72 C73 1.0(5) . . . . ?
C71 C72 C73 C74 179.2(5) . . . . ?
C71 C72 C73 C70 0.3(5) . . . . ?
N12 C70 C73 C74 -2.1(6) . . . . ?
N11 C70 C73 C74 179.4(3) . . . . ?
N12 C70 C73 C72 177.0(4) . . . . ?
N11 C70 C73 C72 -1.5(4) . . . . ?
C72 C73 C74 C75 -177.4(5) . . . . ?
C70 C73 C74 C75 1.4(6) . . . . ?
C73 C74 C75 C76 0.4(6) . . . . ?
C70 N12 C76 C75 1.4(5) . . . . ?
Rh3 N12 C76 C75 -175.2(3) . . . . ?
C74 C75 C76 N12 -2.0(6) . . . . ?
N11 B3 C77A C78A -25.5(6) . . . . ?
N9 B3 C77A C78A -147.5(5) . . . . ?
C77B B3 C77A C78A 175.1(11) . . . . ?
N11 B3 C77A C86A 163.4(4) . . . . ?
N9 B3 C77A C86A 41.3(6) . . . . ?
C77B B3 C77A C86A 3.9(7) . . . . ?
C86A C77A C78A C79A -4.6(9) . . . . ?
B3 C77A C78A C79A -176.3(5) . . . . ?
C77A C78A C79A C80A 0.1(10) . . . . ?
C78A C79A C80A C81A 4.7(15) . . . . ?
C79A C80A C81A C82A 175.1(13) . . . . ?
C79A C80A C81A C86A -5(2) . . . . ?
C80A C81A C82A C83A -178.2(13) . . . . ?
C86A C81A C82A C83A 2(2) . . . . ?
C81A C82A C83A C84A -0.7(15) . . . . ?
C82A C83A C84A C85A -0.2(11) . . . . ?
C83A C84A C85A C86A 0.3(17) . . . . ?
C82A C81A C86A C85A -1(2) . . . . ?
C80A C81A C86A C85A 178.3(15) . . . . ?
C82A C81A C86A C77A -179.7(12) . . . . ?
C80A C81A C86A C77A 0(2) . . . . ?
C84A C85A C86A C81A 0.5(19) . . . . ?
C84A C85A C86A C77A 178.8(9) . . . . ?
C78A C77A C86A C81A 4.5(14) . . . . ?
B3 C77A C86A C81A 176.1(12) . . . . ?
C78A C77A C86A C85A -173.8(9) . . . . ?
B3 C77A C86A C85A -2.1(11) . . . . ?
N11 B3 C77B C78B 147.9(17) . . . . ?
N9 B3 C77B C78B 26.0(18) . . . . ?
C77A B3 C77B C78B 175(2) . . . . ?
N11 B3 C77B C86B -38.8(11) . . . . ?
N9 B3 C77B C86B -160.7(8) . . . . ?
C77A B3 C77B C86B -11.7(6) . . . . ?
C86B C77B C78B C79B 5(3) . . . . ?
B3 C77B C78B C79B 178.9(18) . . . . ?
C77B C78B C79B C80B -1(4) . . . . ?
C78B C79B C80B C81B -1(3) . . . . ?
C79B C80B C81B C86B -2(5) . . . . ?
C79B C80B C81B C82B -178(2) . . . . ?
C80B C81B C82B C83B 176(2) . . . . ?
C86B C81B C82B C83B -1(5) . . . . ?
C81B C82B C83B C84B -2(3) . . . . ?
C82B C83B C84B C85B 2.0(18) . . . . ?
C83B C84B C85B C86B 0(2) . . . . ?
C84B C85B C86B C77B 177.2(12) . . . . ?
C84B C85B C86B C81B -3(3) . . . . ?
C78B C77B C86B C85B 172.1(18) . . . . ?
B3 C77B C86B C85B -1.6(15) . . . . ?
C78B C77B C86B C81B -8(3) . . . . ?
B3 C77B C86B C81B 178(2) . . . . ?
C80B C81B C86B C85B -174(3) . . . . ?
C82B C81B C86B C85B 3(4) . . . . ?
C80B C81B C86B C77B 6(5) . . . . ?
C82B C81B C86B C77B -177(2) . . . . ?
H3B Rh3 C87 C88 171.0 . . . . ?
C91 Rh3 C87 C88 -102.4(2) . . . . ?
N10 Rh3 C87 C88 88.5(2) . . . . ?
C90 Rh3 C87 C88 -64.1(2) . . . . ?
N12 Rh3 C87 C88 -120.4(6) . . . . ?
H3B Rh3 C87 C92 -84.4 . . . . ?
C88 Rh3 C87 C92 104.6(3) . . . . ?
C91 Rh3 C87 C92 2.1(2) . . . . ?
N10 Rh3 C87 C92 -167.0(2) . . . . ?
C90 Rh3 C87 C92 40.5(2) . . . . ?
N12 Rh3 C87 C92 -15.8(8) . . . . ?
C92 C87 C88 C89 1.3(3) . . . . ?
Rh3 C87 C88 C89 92.8(2) . . . . ?
C92 C87 C88 Rh3 -91.6(2) . . . . ?
H3B Rh3 C88 C87 -12.2 . . . . ?
C91 Rh3 C88 C87 66.6(2) . . . . ?
N10 Rh3 C88 C87 -97.5(2) . . . . ?
C90 Rh3 C88 C87 104.4(2) . . . . ?
N12 Rh3 C88 C87 162.8(2) . . . . ?
H3B Rh3 C88 C89 -116.5 . . . . ?
C87 Rh3 C88 C89 -104.3(3) . . . . ?
C91 Rh3 C88 C89 -37.8(2) . . . . ?
N10 Rh3 C88 C89 158.2(2) . . . . ?
C90 Rh3 C88 C89 0.1(2) . . . . ?
N12 Rh3 C88 C89 58.4(3) . . . . ?
C87 C88 C89 C90 -71.3(3) . . . . ?
Rh3 C88 C89 C90 -0.1(3) . . . . ?
C87 C88 C89 C93 32.2(3) . . . . ?
Rh3 C88 C89 C93 103.5(2) . . . . ?
C88 C89 C90 C91 71.6(3) . . . . ?
C93 C89 C90 C91 -31.9(3) . . . . ?
C88 C89 C90 Rh3 0.1(3) . . . . ?
C93 C89 C90 Rh3 -103.4(2) . . . . ?
H3B Rh3 C90 C91 21.5 . . . . ?
C87 Rh3 C90 C91 -66.7(2) . . . . ?
C88 Rh3 C90 C91 -105.0(2) . . . . ?
N10 Rh3 C90 C91 -159.6(2) . . . . ?
N12 Rh3 C90 C91 103.9(2) . . . . ?
H3B Rh3 C90 C89 126.4 . . . . ?
C87 Rh3 C90 C89 38.2(2) . . . . ?
C88 Rh3 C90 C89 -0.1(2) . . . . ?
C91 Rh3 C90 C89 104.9(3) . . . . ?
N10 Rh3 C90 C89 -54.7(4) . . . . ?
N12 Rh3 C90 C89 -151.1(2) . . . . ?
C89 C90 C91 C92 -1.6(4) . . . . ?
Rh3 C90 C91 C92 90.7(2) . . . . ?
C89 C90 C91 Rh3 -92.3(2) . . . . ?
H3B Rh3 C91 C90 -162.6 . . . . ?
C87 Rh3 C91 C90 102.3(2) . . . . ?
C88 Rh3 C91 C90 63.7(2) . . . . ?
N10 Rh3 C91 C90 145.0(4) . . . . ?
N12 Rh3 C91 C90 -81.2(2) . . . . ?
H3B Rh3 C91 C92 93.0 . . . . ?
C87 Rh3 C91 C92 -2.1(2) . . . . ?
C88 Rh3 C91 C92 -40.7(2) . . . . ?
N10 Rh3 C91 C92 40.6(6) . . . . ?
C90 Rh3 C91 C92 -104.4(3) . . . . ?
N12 Rh3 C91 C92 174.4(2) . . . . ?
C88 C87 C92 C93 -34.4(3) . . . . ?
Rh3 C87 C92 C93 -106.5(2) . . . . ?
C88 C87 C92 C91 69.4(3) . . . . ?
Rh3 C87 C92 C91 -2.7(3) . . . . ?
C90 C91 C92 C87 -69.2(3) . . . . ?
Rh3 C91 C92 C87 2.7(3) . . . . ?
C90 C91 C92 C93 34.6(3) . . . . ?
Rh3 C91 C92 C93 106.5(2) . . . . ?
C87 C92 C93 C89 51.3(3) . . . . ?
C91 C92 C93 C89 -51.3(3) . . . . ?
C90 C89 C93 C92 50.2(3) . . . . ?
C88 C89 C93 C92 -50.5(3) . . . . ?
